data_4348209
loop_
_publ_author_name
'Vaidya, Shefali'
'Tewary, Subrata'
'Singh, Saurabh Kumar'
'Langley, Stuart K.'
'Murray, Keith S.'
'Lan, Yanhua'
'Wernsdorfer, Wolfgang'
'Rajaraman, Gopalan'
'Shanmugam, Maheswaran'

_publ_section_title
;
 What Controls the Sign and Magnitude of Magnetic Anisotropy in
 Tetrahedral Cobalt(II) Single-Ion Magnets?
;
_journal_issue 19
_journal_name_full 'Inorganic chemistry'
_journal_page_first 9564
_journal_page_last 9578
_journal_paper_doi 10.1021/acs.inorgchem.6b01073
_journal_volume 55
_journal_year 2016
_chemical_formula_sum 'C69.5 H78.5 Cl2 Co N8 O8.38 S4'
_chemical_formula_weight 1417.97
_space_group_crystal_system triclinic
_space_group_IT_number 2
_space_group_name_Hall '-P 1'
_space_group_name_H-M_alt 'P -1'
_atom_sites_solution_hydrogens geom
_audit_creation_method SHELXL-2014/7
_cell_angle_alpha 84.313(7)
_cell_angle_beta 83.401(13)
_cell_angle_gamma 87.921(15)
_cell_formula_units_Z 4
_cell_length_a 12.680(3)
_cell_length_b 21.788(4)
_cell_length_c 26.086(4)
_cell_measurement_reflns_used 79290
_cell_measurement_temperature 100(2)
_cell_measurement_theta_max 68.40
_cell_measurement_theta_min 6.52
_cell_volume 7122(2)
_computing_cell_refinement
;
CrystalClear-SM Expert 2.1 b28 (Rigaku, 2013)
;
_computing_data_collection
;
CrystalClear-SM Expert 2.1 b28 (Rigaku, 2013)
;
_computing_data_reduction
;
CrystalClear-SM Expert 2.1 b28 (Rigaku, 2013)
;
_computing_molecular_graphics 'Bruker SHELXTL'
_computing_publication_material 'Bruker SHELXTL'
_computing_structure_refinement 'SHELXL-2014/7 (Sheldrick, 2014)'
_computing_structure_solution 'SHELXL-2014/7 (Sheldrick, 2014)'
_diffrn_ambient_temperature 100(2)
_diffrn_measured_fraction_theta_full 0.970
_diffrn_measured_fraction_theta_max 0.964
_diffrn_measurement_device_type 'Rigaku Saturn724'
_diffrn_radiation_type CuK\a
_diffrn_radiation_wavelength 1.54187
_diffrn_reflns_av_R_equivalents 0.0835
_diffrn_reflns_av_unetI/netI 0.0623
_diffrn_reflns_Laue_measured_fraction_full 0.970
_diffrn_reflns_Laue_measured_fraction_max 0.964
_diffrn_reflns_limit_h_max 13
_diffrn_reflns_limit_h_min -14
_diffrn_reflns_limit_k_max 26
_diffrn_reflns_limit_k_min -26
_diffrn_reflns_limit_l_max 31
_diffrn_reflns_limit_l_min -31
_diffrn_reflns_number 79290
_diffrn_reflns_point_group_measured_fraction_full 0.970
_diffrn_reflns_point_group_measured_fraction_max 0.964
_diffrn_reflns_theta_full 67.687
_diffrn_reflns_theta_max 68.404
_diffrn_reflns_theta_min 6.519
_diffrn_source 'fine-focus sealed tube'
_exptl_absorpt_coefficient_mu 4.156
_exptl_absorpt_correction_T_max 0.5561
_exptl_absorpt_correction_T_min 0.3590
_exptl_absorpt_correction_type numerical
_exptl_crystal_colour blue-green
_exptl_crystal_density_diffrn 1.323
_exptl_crystal_description block
_exptl_crystal_F_000 2974
_exptl_crystal_size_max 0.310
_exptl_crystal_size_mid 0.290
_exptl_crystal_size_min 0.160
_refine_diff_density_max 2.210
_refine_diff_density_min -1.409
_refine_diff_density_rms 0.097
_refine_ls_extinction_method none
_refine_ls_goodness_of_fit_ref 1.062
_refine_ls_hydrogen_treatment constr
_refine_ls_matrix_type full
_refine_ls_number_parameters 1596
_refine_ls_number_reflns 25231
_refine_ls_number_restraints 56
_refine_ls_restrained_S_all 1.070
_refine_ls_R_factor_all 0.0865
_refine_ls_R_factor_gt 0.0730
_refine_ls_shift/su_max 0.061
_refine_ls_shift/su_mean 0.001
_refine_ls_structure_factor_coef Fsqd
_refine_ls_weighting_details 'w=1/[\s^2^(Fo^2^)+(0.1036P)^2^+16.5963P] where P=(Fo^2^+2Fc^2^)/3'
_refine_ls_weighting_scheme calc
_refine_ls_wR_factor_gt 0.1931
_refine_ls_wR_factor_ref 0.2112
_reflns_Friedel_coverage 0.000
_reflns_number_gt 21226
_reflns_number_total 25231
_reflns_threshold_expression 'I > 2\s(I)'
_cod_data_source_file ic6b01073_si_004.cif
_cod_data_source_block SHELXL
_cod_original_formula_sum 'C69.50 H78.50 Cl2 Co N8 O8.38 S4'
_cod_database_code 4348209
_shelx_shelxl_version_number 2014/7
_shelx_space_group_comment
;
The symmetry employed for this shelxl refinement is uniquely defined
by the following loop, which should always be used as a source of
symmetry information in preference to the above space-group names.
They are only intended as comments.
;
_shelx_estimated_absorpt_t_min 0.359
_shelx_estimated_absorpt_t_max 0.556

loop_
_space_group_symop_operation_xyz
'x, y, z'
'-x, -y, -z'

loop_
_atom_site_label
_atom_site_type_symbol
_atom_site_fract_x
_atom_site_fract_y
_atom_site_fract_z
_atom_site_U_iso_or_equiv
_atom_site_adp_type
_atom_site_occupancy
_atom_site_site_symmetry_order
_atom_site_calc_flag
_atom_site_refinement_flags_posn
_atom_site_refinement_flags_adp
_atom_site_refinement_flags_occupancy
_atom_site_disorder_assembly
_atom_site_disorder_group
Co1 Co 0.39910(5) 0.22022(3) 0.26742(2) 0.01921(16) Uani 1 1 d . . . . .
S11 S 0.25975(8) 0.24937(5) 0.32464(4) 0.0254(2) Uani 1 1 d . . . . .
N11 N 0.1491(3) 0.23906(16) 0.24470(13) 0.0231(7) Uani 1 1 d . . . . .
H11 H 0.1900 0.2061 0.2400 0.028 Uiso 1 1 calc R U . . .
N12 N 0.1088(3) 0.32431(16) 0.28865(13) 0.0258(7) Uani 1 1 d . . . . .
H12 H 0.0598 0.3335 0.2676 0.031 Uiso 1 1 calc R U . . .
C11 C 0.1657(3) 0.27304(19) 0.28285(15) 0.0236(8) Uani 1 1 d . . . . .
C12 C 0.0660(3) 0.2540(2) 0.21031(17) 0.0283(9) Uani 1 1 d . . . . .
C13 C 0.0629(4) 0.2054(2) 0.17224(17) 0.0296(9) Uani 1 1 d . . . . .
H13A H 0.0726 0.1643 0.1912 0.035 Uiso 1 1 calc R U . . .
H13B H -0.0088 0.2071 0.1606 0.035 Uiso 1 1 calc R U . . .
C14 C 0.1435(3) 0.21066(19) 0.12470(16) 0.0249(9) Uani 1 1 d . . . . .
C15 C 0.1176(4) 0.1915(2) 0.07852(17) 0.0300(10) Uani 1 1 d . . . . .
H15 H 0.0486 0.1766 0.0772 0.036 Uiso 1 1 calc R U . . .
C16 C 0.1898(4) 0.1936(2) 0.03463(18) 0.0352(11) Uani 1 1 d . . . . .
H16 H 0.1703 0.1804 0.0035 0.042 Uiso 1 1 calc R U . . .
C17 C 0.2905(4) 0.2152(2) 0.03608(18) 0.0390(11) Uani 1 1 d . . . . .
H17 H 0.3407 0.2166 0.0060 0.047 Uiso 1 1 calc R U . . .
C18 C 0.3179(4) 0.2346(2) 0.08188(18) 0.0361(11) Uani 1 1 d . . . . .
H18 H 0.3870 0.2494 0.0832 0.043 Uiso 1 1 calc R U . . .
C19 C 0.2445(3) 0.2325(2) 0.12565(17) 0.0288(9) Uani 1 1 d . . . . .
H19 H 0.2636 0.2461 0.1567 0.035 Uiso 1 1 calc R U . . .
C20 C 0.1209(4) 0.3674(2) 0.32758(17) 0.0280(9) Uani 1 1 d . . . . .
H20A H 0.1346 0.3434 0.3605 0.034 Uiso 1 1 calc R U . . .
H20B H 0.0536 0.3913 0.3341 0.034 Uiso 1 1 calc R U . . .
C21 C 0.2108(4) 0.4120(2) 0.31075(17) 0.0309(10) Uani 1 1 d . . . . .
H21A H 0.2176 0.4379 0.3392 0.037 Uiso 1 1 calc R U . . .
H21B H 0.2781 0.3880 0.3047 0.037 Uiso 1 1 calc R U . . .
C22 C 0.1950(3) 0.4532(2) 0.26247(16) 0.0257(9) Uani 1 1 d . . . . .
C23 C 0.1383(4) 0.5091(2) 0.26507(18) 0.0314(10) Uani 1 1 d . . . . .
H23 H 0.1086 0.5212 0.2977 0.038 Uiso 1 1 calc R U . . .
C24 C 0.1251(4) 0.5469(2) 0.2203(2) 0.0391(12) Uani 1 1 d . . . . .
H24 H 0.0863 0.5849 0.2226 0.047 Uiso 1 1 calc R U . . .
C25 C 0.1668(4) 0.5306(3) 0.1728(2) 0.0430(12) Uani 1 1 d . . . . .
H25 H 0.1579 0.5571 0.1423 0.052 Uiso 1 1 calc R U . . .
C26 C 0.2225(4) 0.4748(3) 0.1694(2) 0.0424(12) Uani 1 1 d . . . . .
H26 H 0.2511 0.4627 0.1366 0.051 Uiso 1 1 calc R U . . .
C27 C 0.2361(4) 0.4371(2) 0.21378(18) 0.0329(10) Uani 1 1 d . . . . .
H27 H 0.2744 0.3990 0.2111 0.039 Uiso 1 1 calc R U . . .
S31 S 0.37013(9) 0.13683(5) 0.22485(4) 0.0255(2) Uani 1 1 d . . . . .
N31 N 0.3022(3) 0.08862(16) 0.32101(13) 0.0253(8) Uani 1 1 d . . . . .
H31 H 0.3041 0.1267 0.3293 0.030 Uiso 1 1 calc R U . . .
N32 N 0.3476(3) 0.02024(16) 0.26064(13) 0.0242(7) Uani 1 1 d . . . . .
H32 H 0.3397 -0.0096 0.2860 0.029 Uiso 1 1 calc R U . . .
C31 C 0.3367(3) 0.07819(18) 0.27296(15) 0.0222(8) Uani 1 1 d . . . . .
C32 C 0.2612(4) 0.0420(2) 0.36131(16) 0.0338(11) Uani 1 1 d D . . . .
H32A H 0.1897 0.0293 0.3641 0.041 Uiso 1 1 calc R U . A 1
C33 C 0.3339(7) 0.0154(4) 0.3971(3) 0.028(3) Uiso 0.469(13) 1 d D . P B 1
H33A H 0.3721 0.0492 0.4091 0.034 Uiso 0.469(13) 1 calc R U P B 1
H33B H 0.3872 -0.0111 0.3784 0.034 Uiso 0.469(13) 1 calc R U P B 1
C33A C 0.2360(7) 0.0669(3) 0.4115(2) 0.029(2) Uiso 0.531(13) 1 d D . P B 2
H33C H 0.1818 0.1005 0.4083 0.034 Uiso 0.531(13) 1 calc R U P B 2
H33D H 0.3006 0.0847 0.4214 0.034 Uiso 0.531(13) 1 calc R U P B 2
C34 C 0.2801(5) -0.0224(2) 0.44380(18) 0.033(2) Uiso 0.494(7) 1 d DG . P B 1
C35 C 0.2640(5) -0.0849(2) 0.44193(18) 0.033(2) Uiso 0.494(7) 1 d G . P B 1
H35 H 0.2865 -0.1038 0.4111 0.039 Uiso 0.494(7) 1 calc R U P B 1
C36 C 0.2148(5) -0.11953(19) 0.4851(2) 0.034(2) Uiso 0.494(7) 1 d G . P B 1
H36 H 0.2038 -0.1622 0.4838 0.041 Uiso 0.494(7) 1 calc R U P B 1
C37 C 0.1818(5) -0.0917(2) 0.53017(18) 0.034(2) Uiso 0.494(7) 1 d G . P B 1
H37 H 0.1483 -0.1154 0.5597 0.041 Uiso 0.494(7) 1 calc R U P B 1
C38 C 0.1980(5) -0.0293(3) 0.53203(18) 0.039(2) Uiso 0.494(7) 1 d G . P B 1
H38 H 0.1754 -0.0103 0.5628 0.046 Uiso 0.494(7) 1 calc R U P B 1
C39 C 0.2471(5) 0.00540(19) 0.4888(2) 0.032(2) Uiso 0.494(7) 1 d G . P B 1
H39 H 0.2581 0.0481 0.4901 0.038 Uiso 0.494(7) 1 calc R U P B 1
C34A C 0.1950(4) 0.0183(2) 0.4534(2) 0.028(2) Uiso 0.506(7) 1 d DG . P B 2
C35A C 0.0877(4) 0.0164(3) 0.4717(2) 0.039(2) Uiso 0.506(7) 1 d G . P B 2
H35A H 0.0392 0.0459 0.4576 0.047 Uiso 0.506(7) 1 calc R U P B 2
C36A C 0.0513(4) -0.0286(3) 0.5106(3) 0.047(3) Uiso 0.506(7) 1 d G . P B 2
H36A H -0.0220 -0.0299 0.5231 0.056 Uiso 0.506(7) 1 calc R U P B 2
C37A C 0.1223(5) -0.0718(3) 0.5311(2) 0.044(3) Uiso 0.506(7) 1 d G . P B 2
H37A H 0.0975 -0.1026 0.5577 0.053 Uiso 0.506(7) 1 calc R U P B 2
C38A C 0.2296(5) -0.0699(3) 0.5129(2) 0.046(3) Uiso 0.506(7) 1 d G . P B 2
H38A H 0.2782 -0.0994 0.5269 0.056 Uiso 0.506(7) 1 calc R U P B 2
C39A C 0.2660(3) -0.0249(3) 0.4740(2) 0.032(2) Uiso 0.506(7) 1 d G . P B 2
H39A H 0.3393 -0.0236 0.4615 0.038 Uiso 0.506(7) 1 calc R U P B 2
C40 C 0.3719(3) 0.00322(19) 0.20779(16) 0.0241(8) Uani 1 1 d . . . . .
H40A H 0.4011 -0.0396 0.2086 0.029 Uiso 1 1 calc R U . . .
H40B H 0.4264 0.0309 0.1887 0.029 Uiso 1 1 calc R U . . .
C41 C 0.2727(3) 0.0080(2) 0.17978(16) 0.0251(9) Uani 1 1 d . . . . .
H41A H 0.2205 -0.0221 0.1974 0.030 Uiso 1 1 calc R U . . .
H41B H 0.2401 0.0498 0.1816 0.030 Uiso 1 1 calc R U . . .
C42 C 0.2972(3) -0.0043(2) 0.12402(16) 0.0246(9) Uani 1 1 d . . . . .
C43 C 0.3009(4) -0.0636(2) 0.10969(17) 0.0318(10) Uani 1 1 d . . . . .
H43 H 0.2863 -0.0971 0.1355 0.038 Uiso 1 1 calc R U . . .
C44 C 0.3254(4) -0.0754(2) 0.05846(18) 0.0384(11) Uani 1 1 d . . . . .
H44 H 0.3268 -0.1165 0.0493 0.046 Uiso 1 1 calc R U . . .
C45 C 0.3481(4) -0.0270(2) 0.02054(18) 0.0366(11) Uani 1 1 d . . . . .
H45 H 0.3658 -0.0349 -0.0146 0.044 Uiso 1 1 calc R U . . .
C46 C 0.3445(4) 0.0331(2) 0.03450(18) 0.0332(10) Uani 1 1 d . . . . .
H46 H 0.3596 0.0665 0.0087 0.040 Uiso 1 1 calc R U . . .
C47 C 0.3194(3) 0.0443(2) 0.08539(16) 0.0272(9) Uani 1 1 d . . . . .
H47 H 0.3170 0.0855 0.0945 0.033 Uiso 1 1 calc R U . . .
S51 S 0.52795(8) 0.20175(5) 0.32306(4) 0.0228(2) Uani 1 1 d . . . . .
N51 N 0.7118(3) 0.14129(15) 0.30306(12) 0.0208(7) Uani 1 1 d . . . . .
H51 H 0.7719 0.1355 0.2835 0.025 Uiso 1 1 calc R U . . .
N52 N 0.6611(3) 0.20647(15) 0.23537(12) 0.0211(7) Uani 1 1 d . . . . .
H52 H 0.6121 0.2315 0.2229 0.025 Uiso 1 1 calc R U . . .
C51 C 0.6422(3) 0.18143(18) 0.28405(15) 0.0198(8) Uani 1 1 d . . . . .
C52 C 0.6977(3) 0.10567(19) 0.35370(15) 0.0237(8) Uani 1 1 d . . . . .
H52A H 0.6707 0.1336 0.3803 0.028 Uiso 1 1 calc R U . . .
H52B H 0.7675 0.0885 0.3624 0.028 Uiso 1 1 calc R U . . .
C53 C 0.6202(4) 0.0524(2) 0.35568(16) 0.0269(9) Uani 1 1 d . . . . .
H53A H 0.6137 0.0306 0.3910 0.032 Uiso 1 1 calc R U . . .
H53B H 0.5493 0.0700 0.3494 0.032 Uiso 1 1 calc R U . . .
C54 C 0.6526(3) 0.0061(2) 0.31711(17) 0.0277(9) Uani 1 1 d . . . . .
C55 C 0.7131(4) -0.0460(2) 0.33061(19) 0.0344(10) Uani 1 1 d . . . . .
H55 H 0.7350 -0.0525 0.3644 0.041 Uiso 1 1 calc R U . . .
C56 C 0.7417(4) -0.0887(2) 0.2951(2) 0.0411(12) Uani 1 1 d . . . . .
H56 H 0.7823 -0.1246 0.3049 0.049 Uiso 1 1 calc R U . . .
C57 C 0.7118(4) -0.0796(2) 0.2456(2) 0.0443(13) Uani 1 1 d . . . . .
H57 H 0.7306 -0.1092 0.2215 0.053 Uiso 1 1 calc R U . . .
C58 C 0.6540(4) -0.0268(3) 0.2315(2) 0.0403(12) Uani 1 1 d . . . . .
H58 H 0.6345 -0.0196 0.1973 0.048 Uiso 1 1 calc R U . . .
C59 C 0.6247(4) 0.0156(2) 0.26689(18) 0.0311(10) Uani 1 1 d . . . . .
H59 H 0.5850 0.0517 0.2568 0.037 Uiso 1 1 calc R U . . .
C60 C 0.7579(3) 0.1951(2) 0.20127(15) 0.0243(9) Uani 1 1 d . . . . .
H60A H 0.7674 0.1503 0.1980 0.029 Uiso 1 1 calc R U . . .
H60B H 0.8200 0.2090 0.2164 0.029 Uiso 1 1 calc R U . . .
C61 C 0.7515(3) 0.2295(2) 0.14773(16) 0.0263(9) Uani 1 1 d . . . . .
H61A H 0.7296 0.2729 0.1525 0.032 Uiso 1 1 calc R U . . .
H61B H 0.8238 0.2301 0.1287 0.032 Uiso 1 1 calc R U . . .
C62 C 0.6776(3) 0.20450(19) 0.11418(15) 0.0231(8) Uani 1 1 d . . . . .
C63 C 0.6152(3) 0.1531(2) 0.12950(16) 0.0250(9) Uani 1 1 d . . . . .
H63 H 0.6151 0.1332 0.1636 0.030 Uiso 1 1 calc R U . . .
C64 C 0.5532(3) 0.1308(2) 0.09534(17) 0.0301(10) Uani 1 1 d . . . . .
H64 H 0.5111 0.0957 0.1063 0.036 Uiso 1 1 calc R U . . .
C65 C 0.5519(4) 0.1590(2) 0.04582(17) 0.0333(10) Uani 1 1 d . . . . .
H65 H 0.5105 0.1429 0.0224 0.040 Uiso 1 1 calc R U . . .
C66 C 0.6115(4) 0.2110(2) 0.03043(18) 0.0338(10) Uani 1 1 d . . . . .
H66 H 0.6097 0.2312 -0.0035 0.041 Uiso 1 1 calc R U . . .
C67 C 0.6733(4) 0.2335(2) 0.06408(16) 0.0289(9) Uani 1 1 d . . . . .
H67 H 0.7137 0.2693 0.0531 0.035 Uiso 1 1 calc R U . . .
S71 S 0.44534(8) 0.29025(5) 0.19683(4) 0.0243(2) Uani 1 1 d . . . . .
N72 N 0.5045(3) 0.35558(17) 0.26948(14) 0.0316(9) Uani 1 1 d . . . . .
H72 H 0.4736 0.3263 0.2911 0.038 Uiso 1 1 calc R U . . .
C71 C 0.4969(4) 0.35294(19) 0.22006(16) 0.0276(9) Uani 1 1 d D . . . .
N71 N 0.5117(6) 0.4059(3) 0.1879(2) 0.0340(17) Uiso 0.626(10) 1 d D . P C 1
H71 H 0.5340 0.4379 0.2014 0.041 Uiso 0.626(10) 1 calc R U P C 1
C72 C 0.4946(6) 0.4144(4) 0.1345(3) 0.040(2) Uiso 0.626(10) 1 d D U P C 1
H72A H 0.4832 0.4590 0.1247 0.048 Uiso 0.626(10) 1 calc R U P C 1
H72B H 0.4286 0.3934 0.1302 0.048 Uiso 0.626(10) 1 calc R U P C 1
C73 C 0.5838(6) 0.3905(4) 0.0975(3) 0.042(2) Uiso 0.626(10) 1 d D U P C 1
H73A H 0.5952 0.3458 0.1070 0.050 Uiso 0.626(10) 1 calc R U P C 1
H73B H 0.6499 0.4114 0.1014 0.050 Uiso 0.626(10) 1 calc R U P C 1
N71A N 0.5639(8) 0.3889(5) 0.1851(3) 0.026(3) Uiso 0.374(10) 1 d D . P C 2
H71A H 0.6009 0.4163 0.1974 0.031 Uiso 0.374(10) 1 calc R U P C 2
C72A C 0.5781(8) 0.3852(5) 0.1306(4) 0.025(3) Uiso 0.374(10) 1 d D U P C 2
H72C H 0.5835 0.3412 0.1239 0.030 Uiso 0.374(10) 1 calc R U P C 2
H72D H 0.6461 0.4045 0.1162 0.030 Uiso 0.374(10) 1 calc R U P C 2
C73A C 0.4902(9) 0.4161(6) 0.1026(3) 0.033(3) Uiso 0.374(10) 1 d D U P C 2
H73C H 0.4233 0.3944 0.1149 0.040 Uiso 0.374(10) 1 calc R U P C 2
H73D H 0.4805 0.4591 0.1119 0.040 Uiso 0.374(10) 1 calc R U P C 2
C74 C 0.5623(7) 0.4004(3) 0.04117(18) 0.039(2) Uiso 0.619(15) 1 d DG U P C 1
C75 C 0.4881(6) 0.3646(3) 0.0234(2) 0.054(3) Uiso 0.619(15) 1 d G . P C 1
H75 H 0.4499 0.3348 0.0467 0.065 Uiso 0.619(15) 1 calc R U P C 1
C76 C 0.4698(5) 0.3724(4) -0.0284(3) 0.056(3) Uiso 0.619(15) 1 d G . P C 1
H76 H 0.4191 0.3480 -0.0405 0.067 Uiso 0.619(15) 1 calc R U P C 1
C77 C 0.5257(7) 0.4161(4) -0.06243(17) 0.043(3) Uiso 0.619(15) 1 d G . P C 1
H77 H 0.5132 0.4214 -0.0978 0.051 Uiso 0.619(15) 1 calc R U P C 1
C78 C 0.5999(6) 0.4519(3) -0.0447(2) 0.044(3) Uiso 0.619(15) 1 d G . P C 1
H78 H 0.6381 0.4817 -0.0680 0.053 Uiso 0.619(15) 1 calc R U P C 1
C79A C 0.6182(5) 0.4440(3) 0.0071(3) 0.034(2) Uiso 0.619(15) 1 d G . P C 1
H79 H 0.6689 0.4685 0.0192 0.041 Uiso 0.619(15) 1 calc R U P C 1
C74A C 0.5092(10) 0.4172(5) 0.0446(2) 0.033(3) Uiso 0.381(15) 1 d DG U P C 2
C75A C 0.4447(8) 0.3862(5) 0.0166(3) 0.038(4) Uiso 0.381(15) 1 d G . P C 2
H75A H 0.3872 0.3630 0.0342 0.046 Uiso 0.381(15) 1 calc R U P C 2
C76A C 0.4644(8) 0.3892(5) -0.0371(3) 0.039(4) Uiso 0.381(15) 1 d G . P C 2
H76A H 0.4203 0.3680 -0.0562 0.046 Uiso 0.381(15) 1 calc R U P C 2
C77A C 0.5486(9) 0.4231(5) -0.0628(2) 0.041(4) Uiso 0.381(15) 1 d G . P C 2
H77A H 0.5620 0.4252 -0.0995 0.049 Uiso 0.381(15) 1 calc R U P C 2
C78A C 0.6131(8) 0.4541(5) -0.0348(4) 0.040(4) Uiso 0.381(15) 1 d G . P C 2
H78A H 0.6706 0.4774 -0.0524 0.048 Uiso 0.381(15) 1 calc R U P C 2
C79B C 0.5934(8) 0.4512(4) 0.0189(4) 0.030(3) Uiso 0.381(15) 1 d G . P C 2
H79A H 0.6375 0.4724 0.0380 0.036 Uiso 0.381(15) 1 calc R U P C 2
C80 C 0.5588(5) 0.4022(2) 0.2923(2) 0.0441(13) Uani 1 1 d . . . . .
H80A H 0.5209 0.4425 0.2873 0.053 Uiso 1 1 calc R U . . .
H80B H 0.6319 0.4066 0.2746 0.053 Uiso 1 1 calc R U . . .
C81 C 0.5630(4) 0.3840(3) 0.3500(2) 0.0466(13) Uani 1 1 d . . . . .
H81A H 0.5853 0.3400 0.3549 0.056 Uiso 1 1 calc R U . . .
H81B H 0.6177 0.4085 0.3622 0.056 Uiso 1 1 calc R U . . .
C82 C 0.4586(4) 0.3934(2) 0.38312(17) 0.0340(10) Uani 1 1 d . . . . .
C83 C 0.4229(4) 0.4523(2) 0.39405(18) 0.0350(11) Uani 1 1 d . . . . .
H83 H 0.4622 0.4870 0.3787 0.042 Uiso 1 1 calc R U . . .
C84 C 0.3319(4) 0.4610(2) 0.42670(18) 0.0372(11) Uani 1 1 d . . . . .
H84 H 0.3097 0.5015 0.4344 0.045 Uiso 1 1 calc R U . . .
C85 C 0.2720(4) 0.4108(3) 0.44857(18) 0.0392(12) Uani 1 1 d . . . . .
H85 H 0.2091 0.4165 0.4713 0.047 Uiso 1 1 calc R U . . .
C86 C 0.3058(4) 0.3526(2) 0.4366(2) 0.0420(12) Uani 1 1 d . . . . .
H86 H 0.2650 0.3180 0.4508 0.050 Uiso 1 1 calc R U . . .
C87 C 0.3977(4) 0.3438(2) 0.4044(2) 0.0376(11) Uani 1 1 d . . . . .
H87 H 0.4195 0.3033 0.3967 0.045 Uiso 1 1 calc R U . . .
Co2 Co -0.06331(5) 0.72570(3) 0.25472(3) 0.02236(16) Uani 1 1 d . . . . .
S91 S -0.02327(9) 0.81750(5) 0.20615(4) 0.0257(2) Uani 1 1 d . . . . .
N91 N 0.0155(3) 0.85340(17) 0.29751(14) 0.0289(8) Uani 1 1 d . . . . .
H91 H 0.0129 0.8139 0.3085 0.035 Uiso 1 1 calc R U . . .
N92 N -0.0032(3) 0.92971(16) 0.23192(14) 0.0284(8) Uani 1 1 d . . . . .
H92 H 0.0080 0.9568 0.2535 0.034 Uiso 1 1 calc R U . . .
C91 C -0.0018(3) 0.87038(19) 0.24899(17) 0.0259(9) Uani 1 1 d . . . . .
C92 C 0.0390(4) 0.8968(2) 0.33411(19) 0.0351(11) Uani 1 1 d . . . . .
H92A H -0.0215 0.9265 0.3393 0.042 Uiso 1 1 calc R U . . .
H92B H 0.1026 0.9204 0.3196 0.042 Uiso 1 1 calc R U . . .
C93 C 0.0584(4) 0.8623(2) 0.38595(19) 0.0400(11) Uani 1 1 d . . . . .
H93A H 0.1134 0.8296 0.3799 0.048 Uiso 1 1 calc R U . . .
H93B H 0.0860 0.8914 0.4078 0.048 Uiso 1 1 calc R U . . .
C94 C -0.0395(4) 0.8335(2) 0.41472(18) 0.0396(12) Uani 1 1 d . . . . .
C95 C -0.0509(7) 0.7702(3) 0.4215(2) 0.0647(19) Uani 1 1 d . . . . .
H95 H 0.0046 0.7435 0.4085 0.078 Uiso 1 1 calc R U . . .
C96 C -0.1452(8) 0.7459(4) 0.4477(2) 0.084(3) Uani 1 1 d . . . . .
H96 H -0.1543 0.7026 0.4526 0.101 Uiso 1 1 calc R U . . .
C97 C -0.2253(6) 0.7858(5) 0.4663(3) 0.080(3) Uani 1 1 d . . . . .
H97 H -0.2901 0.7695 0.4832 0.096 Uiso 1 1 calc R U . . .
C98 C -0.2121(6) 0.8475(5) 0.4605(3) 0.083(3) Uani 1 1 d . . . . .
H98 H -0.2662 0.8744 0.4745 0.099 Uiso 1 1 calc R U . . .
C99 C -0.1212(5) 0.8707(3) 0.4347(2) 0.0571(16) Uani 1 1 d . . . . .
H99 H -0.1134 0.9142 0.4302 0.068 Uiso 1 1 calc R U . . .
C100 C -0.0224(4) 0.9526(2) 0.17911(18) 0.0313(10) Uani 1 1 d . . . . .
H10A H -0.0891 0.9355 0.1709 0.038 Uiso 1 1 calc R U . . .
H10B H 0.0364 0.9386 0.1543 0.038 Uiso 1 1 calc R U . . .
C101 C -0.0307(4) 1.0226(2) 0.17339(19) 0.0349(11) Uani 1 1 d . . . . .
H10C H -0.0920 1.0365 0.1968 0.042 Uiso 1 1 calc R U . . .
H10D H 0.0344 1.0397 0.1835 0.042 Uiso 1 1 calc R U . . .
C102 C -0.0445(4) 1.04626(18) 0.11792(18) 0.0289(10) Uani 1 1 d . . . . .
C103 C 0.0374(4) 1.0391(2) 0.0783(2) 0.0383(11) Uani 1 1 d . . . . .
H103 H 0.1025 1.0195 0.0862 0.046 Uiso 1 1 calc R U . . .
C104 C 0.0246(4) 1.0602(3) 0.0275(2) 0.0437(12) Uani 1 1 d . . . . .
H104 H 0.0806 1.0548 0.0007 0.052 Uiso 1 1 calc R U . . .
C105 C -0.0699(4) 1.0891(2) 0.0158(2) 0.0399(12) Uani 1 1 d . . . . .
H105 H -0.0784 1.1040 -0.0190 0.048 Uiso 1 1 calc R U . . .
C106 C -0.1512(4) 1.0963(2) 0.05442(19) 0.0360(11) Uani 1 1 d . . . . .
H106 H -0.2162 1.1160 0.0464 0.043 Uiso 1 1 calc R U . . .
C107 C -0.1383(4) 1.0747(2) 0.10498(19) 0.0323(10) Uani 1 1 d . . . . .
H107 H -0.1951 1.0795 0.1315 0.039 Uiso 1 1 calc R U . . .
S111 S -0.20812(8) 0.72862(5) 0.31657(4) 0.0259(2) Uani 1 1 d . . . . .
N111 N -0.4058(3) 0.76864(17) 0.31150(13) 0.0267(8) Uani 1 1 d . . . . .
H111 H -0.4635 0.7755 0.2958 0.032 Uiso 1 1 calc R U . . .
N112 N -0.3188(3) 0.74250(16) 0.23406(13) 0.0237(7) Uani 1 1 d . . . . .
H112 H -0.2582 0.7338 0.2159 0.028 Uiso 1 1 calc R U . . .
C111 C -0.3186(3) 0.74810(18) 0.28420(15) 0.0230(8) Uani 1 1 d . . . . .
C112 C -0.4114(4) 0.7806(2) 0.36605(16) 0.0286(9) Uani 1 1 d . . . . .
H11A H -0.3514 0.8064 0.3709 0.034 Uiso 1 1 calc R U . . .
H11B H -0.4053 0.7410 0.3879 0.034 Uiso 1 1 calc R U . . .
C113 C -0.5152(4) 0.8131(2) 0.38283(17) 0.0329(10) Uani 1 1 d . . . . .
H11C H -0.5241 0.8511 0.3594 0.040 Uiso 1 1 calc R U . . .
H11D H -0.5752 0.7859 0.3808 0.040 Uiso 1 1 calc R U . . .
C114 C -0.5155(4) 0.8293(2) 0.43772(16) 0.0293(9) Uani 1 1 d . . . . .
C115 C -0.5394(4) 0.7864(2) 0.47957(18) 0.0346(10) Uani 1 1 d . . . . .
H115 H -0.5609 0.7465 0.4739 0.041 Uiso 1 1 calc R U . . .
C116 C -0.5326(4) 0.8004(2) 0.52967(18) 0.0364(11) Uani 1 1 d . . . . .
H116 H -0.5493 0.7703 0.5581 0.044 Uiso 1 1 calc R U . . .
C117 C -0.5015(4) 0.8584(2) 0.53823(17) 0.0329(10) Uani 1 1 d . . . . .
H117 H -0.4958 0.8681 0.5725 0.039 Uiso 1 1 calc R U . . .
C118 C -0.4787(4) 0.9020(2) 0.49688(18) 0.0326(10) Uani 1 1 d . . . . .
H118 H -0.4587 0.9421 0.5027 0.039 Uiso 1 1 calc R U . . .
C119 C -0.4849(4) 0.8875(2) 0.44649(17) 0.0314(10) Uani 1 1 d . . . . .
H119 H -0.4681 0.9176 0.4180 0.038 Uiso 1 1 calc R U . . .
C120 C -0.4142(3) 0.7500(2) 0.20717(16) 0.0275(9) Uani 1 1 d . . . . .
H12C H -0.4511 0.7895 0.2147 0.033 Uiso 1 1 calc R U . . .
H12D H -0.4632 0.7161 0.2200 0.033 Uiso 1 1 calc R U . . .
C121 C -0.3860(4) 0.7496(2) 0.14907(16) 0.0263(9) Uani 1 1 d . . . . .
H12E H -0.3347 0.7153 0.1421 0.032 Uiso 1 1 calc R U . . .
H12F H -0.4507 0.7425 0.1328 0.032 Uiso 1 1 calc R U . . .
C122 C -0.3382(4) 0.8098(2) 0.12529(15) 0.0280(9) Uani 1 1 d . . . . .
C123 C -0.4049(4) 0.8614(2) 0.11818(18) 0.0371(11) Uani 1 1 d . . . . .
H123 H -0.4796 0.8576 0.1257 0.044 Uiso 1 1 calc R U . . .
C124 C -0.3628(5) 0.9182(2) 0.10018(19) 0.0462(14) Uani 1 1 d . . . . .
H124 H -0.4086 0.9533 0.0951 0.055 Uiso 1 1 calc R U . . .
C125 C -0.2539(5) 0.9241(3) 0.08960(18) 0.0451(13) Uani 1 1 d . . . . .
H125 H -0.2251 0.9633 0.0778 0.054 Uiso 1 1 calc R U . . .
C126 C -0.1867(5) 0.8729(3) 0.09617(18) 0.0413(12) Uani 1 1 d . . . . .
H126 H -0.1121 0.8767 0.0886 0.050 Uiso 1 1 calc R U . . .
C127 C -0.2295(4) 0.8162(2) 0.11389(16) 0.0322(10) Uani 1 1 d . . . . .
H127 H -0.1837 0.7810 0.1183 0.039 Uiso 1 1 calc R U . . .
S131 S -0.09024(8) 0.66880(4) 0.18759(4) 0.0237(2) Uani 1 1 d . . . . .
N131 N -0.1581(3) 0.58576(15) 0.26604(13) 0.0223(7) Uani 1 1 d . . . . .
H131 H -0.1499 0.6152 0.2859 0.027 Uiso 1 1 calc R U . . .
N132 N -0.1321(3) 0.55097(16) 0.18549(13) 0.0242(7) Uani 1 1 d . . . . .
H132 H -0.1505 0.5146 0.2010 0.029 Uiso 1 1 calc R U . . .
C131 C -0.1307(3) 0.59641(19) 0.21520(16) 0.0224(8) Uani 1 1 d . . . . .
C132 C -0.2015(4) 0.52670(19) 0.29054(16) 0.0261(9) Uani 1 1 d . . . . .
H13C H -0.1472 0.4933 0.2860 0.031 Uiso 1 1 calc R U . . .
H13D H -0.2640 0.5166 0.2737 0.031 Uiso 1 1 calc R U . . .
C133 C -0.2340(4) 0.5315(2) 0.34828(17) 0.0303(10) Uani 1 1 d . . . . .
H13E H -0.2766 0.5701 0.3525 0.036 Uiso 1 1 calc R U . . .
H13F H -0.2799 0.4965 0.3622 0.036 Uiso 1 1 calc R U . . .
C134 C -0.1417(4) 0.5312(2) 0.37962(16) 0.0306(10) Uani 1 1 d . . . . .
C135 C -0.0863(4) 0.4762(2) 0.39174(18) 0.0360(11) Uani 1 1 d . . . . .
H135 H -0.1088 0.4390 0.3808 0.043 Uiso 1 1 calc R U . . .
C136 C 0.0007(5) 0.4750(3) 0.4194(2) 0.0458(13) Uani 1 1 d . . . . .
H136 H 0.0376 0.4371 0.4272 0.055 Uiso 1 1 calc R U . . .
C137 C 0.0343(5) 0.5290(3) 0.4358(2) 0.0462(13) Uani 1 1 d . . . . .
H137 H 0.0944 0.5284 0.4545 0.055 Uiso 1 1 calc R U . . .
C138 C -0.0204(5) 0.5833(3) 0.4245(2) 0.0507(14) Uani 1 1 d . . . . .
H138 H 0.0021 0.6205 0.4356 0.061 Uiso 1 1 calc R U . . .
C139 C -0.1081(5) 0.5845(3) 0.3971(2) 0.0435(12) Uani 1 1 d . . . . .
H139 H -0.1457 0.6224 0.3902 0.052 Uiso 1 1 calc R U . . .
C140 C -0.1060(3) 0.5553(2) 0.12935(16) 0.0256(9) Uani 1 1 d . . . . .
H14A H -0.0708 0.5163 0.1194 0.031 Uiso 1 1 calc R U . . .
H14B H -0.0555 0.5890 0.1186 0.031 Uiso 1 1 calc R U . . .
C141 C -0.2046(4) 0.5677(2) 0.10114(17) 0.0313(10) Uani 1 1 d . . . . .
H14C H -0.2551 0.5339 0.1117 0.038 Uiso 1 1 calc R U . . .
H14D H -0.2399 0.6067 0.1111 0.038 Uiso 1 1 calc R U . . .
C142 C -0.1761(3) 0.5722(2) 0.04322(16) 0.0273(9) Uani 1 1 d . . . . .
C143 C -0.1452(4) 0.5202(2) 0.01804(18) 0.0359(11) Uani 1 1 d . . . . .
H143 H -0.1448 0.4811 0.0376 0.043 Uiso 1 1 calc R U . . .
C144 C -0.1150(4) 0.5241(3) -0.0347(2) 0.0426(12) Uani 1 1 d . . . . .
H144 H -0.0962 0.4878 -0.0513 0.051 Uiso 1 1 calc R U . . .
C145 C -0.1124(4) 0.5815(3) -0.06343(19) 0.0445(13) Uani 1 1 d . . . . .
H145 H -0.0900 0.5847 -0.0996 0.053 Uiso 1 1 calc R U . . .
C146 C -0.1424(4) 0.6334(3) -0.0391(2) 0.0444(13) Uani 1 1 d . . . . .
H146 H -0.1417 0.6727 -0.0586 0.053 Uiso 1 1 calc R U . . .
C147 C -0.1735(4) 0.6289(2) 0.01356(19) 0.0378(11) Uani 1 1 d . . . . .
H147 H -0.1937 0.6653 0.0299 0.045 Uiso 1 1 calc R U . . .
S151 S 0.06701(9) 0.68981(5) 0.30561(4) 0.0279(2) Uani 1 1 d . . . . .
N151 N 0.1894(3) 0.71365(16) 0.21579(14) 0.0269(8) Uani 1 1 d . . . . .
H151 H 0.1321 0.7326 0.2054 0.032 Uiso 1 1 calc R U . . .
N152 N 0.2633(3) 0.64885(17) 0.27642(14) 0.0278(8) Uani 1 1 d . . . . .
H152 H 0.3148 0.6420 0.2519 0.033 Uiso 1 1 calc R U . . .
C151 C 0.1820(3) 0.68445(19) 0.26267(16) 0.0239(8) Uani 1 1 d . . . . .
C152 C 0.2873(4) 0.7166(2) 0.17988(18) 0.0341(10) Uani 1 1 d . . . . .
H15A H 0.3075 0.6749 0.1696 0.041 Uiso 1 1 calc R U . . .
H15B H 0.3456 0.7314 0.1973 0.041 Uiso 1 1 calc R U . . .
C153 C 0.2708(4) 0.7603(2) 0.13167(18) 0.0355(11) Uani 1 1 d . . . . .
H15C H 0.2391 0.7997 0.1429 0.043 Uiso 1 1 calc R U . . .
H15D H 0.3411 0.7695 0.1122 0.043 Uiso 1 1 calc R U . . .
C154 C 0.2010(4) 0.7360(2) 0.09568(17) 0.0290(9) Uani 1 1 d . . . . .
C155 C 0.1120(5) 0.7689(3) 0.0824(2) 0.0479(14) Uani 1 1 d . . . . .
H155 H 0.0931 0.8067 0.0968 0.057 Uiso 1 1 calc R U . . .
C156 C 0.0495(5) 0.7471(4) 0.0480(2) 0.0623(19) Uani 1 1 d . . . . .
H156 H -0.0124 0.7698 0.0394 0.075 Uiso 1 1 calc R U . . .
C157 C 0.0769(5) 0.6932(4) 0.0265(2) 0.0570(17) Uani 1 1 d . . . . .
H157 H 0.0346 0.6788 0.0026 0.068 Uiso 1 1 calc R U . . .
C158 C 0.1653(5) 0.6602(3) 0.0393(2) 0.0521(15) Uani 1 1 d . . . . .
H158 H 0.1840 0.6226 0.0247 0.063 Uiso 1 1 calc R U . . .
C159 C 0.2271(4) 0.6815(2) 0.0735(2) 0.0394(11) Uani 1 1 d . . . . .
H159 H 0.2887 0.6584 0.0821 0.047 Uiso 1 1 calc R U . . .
C160 C 0.2751(4) 0.62007(19) 0.32838(16) 0.0270(9) Uani 1 1 d . . . . .
H16A H 0.3127 0.5797 0.3262 0.032 Uiso 1 1 calc R U . . .
H16B H 0.2042 0.6130 0.3479 0.032 Uiso 1 1 calc R U . . .
C161 C 0.3379(5) 0.6620(2) 0.35663(19) 0.0408(12) Uani 1 1 d . . . . .
H16C H 0.4077 0.6697 0.3362 0.049 Uiso 1 1 calc R U . . .
H16D H 0.2993 0.7022 0.3586 0.049 Uiso 1 1 calc R U . . .
C162 C 0.3554(4) 0.6356(2) 0.41046(17) 0.0312(10) Uani 1 1 d . . . . .
C163 C 0.2730(5) 0.6339(3) 0.4502(2) 0.0441(12) Uani 1 1 d . . . . .
H163 H 0.2052 0.6507 0.4434 0.053 Uiso 1 1 calc R U . . .
C164 C 0.2880(6) 0.6080(3) 0.4999(2) 0.0632(17) Uani 1 1 d . . . . .
H164 H 0.2303 0.6063 0.5266 0.076 Uiso 1 1 calc R U . . .
C165 C 0.3862(6) 0.5850(4) 0.5102(2) 0.067(2) Uani 1 1 d . . . . .
H165 H 0.3964 0.5668 0.5439 0.081 Uiso 1 1 calc R U . . .
C166 C 0.4696(5) 0.5883(3) 0.4718(2) 0.0547(16) Uani 1 1 d . . . . .
H166 H 0.5382 0.5739 0.4794 0.066 Uiso 1 1 calc R U . . .
C167 C 0.4545(4) 0.6126(2) 0.4219(2) 0.0402(12) Uani 1 1 d . . . . .
H167 H 0.5124 0.6136 0.3953 0.048 Uiso 1 1 calc R U . . .
Cl17 Cl -0.14659(9) 0.37462(5) 0.20565(4) 0.0335(2) Uani 1 1 d . . . . .
O171 O -0.2124(3) 0.42862(14) 0.19466(14) 0.0372(8) Uani 1 1 d . . . . .
O172 O -0.1003(3) 0.35096(18) 0.15929(15) 0.0479(9) Uani 1 1 d . . . . .
O173 O -0.2106(3) 0.32835(16) 0.23637(15) 0.0497(10) Uani 1 1 d . . . . .
O174 O -0.0642(3) 0.39160(18) 0.23484(19) 0.0617(13) Uani 1 1 d . . . . .
Cl18 Cl 0.53933(9) 0.57671(5) 0.22673(5) 0.0393(3) Uani 1 1 d D . . . .
O181 O 0.4545(4) 0.6145(3) 0.2089(3) 0.0307(18) Uiso 0.660(15) 1 d D . P D 1
O182 O 0.5548(6) 0.5245(2) 0.1955(2) 0.0437(18) Uiso 0.660(15) 1 d D . P D 1
O183 O 0.5201(6) 0.5583(3) 0.27977(17) 0.0439(18) Uiso 0.660(15) 1 d D . P D 1
O184 O 0.6370(4) 0.6116(2) 0.2155(3) 0.0414(19) Uiso 0.660(15) 1 d D . P D 1
O4A O 0.6176(9) 0.6141(4) 0.2438(6) 0.054(4) Uiso 0.340(15) 1 d D . P D 2
O2A O 0.5885(10) 0.5271(4) 0.2021(4) 0.037(3) Uiso 0.340(15) 1 d D . P D 2
O1A O 0.4650(10) 0.6115(6) 0.1993(6) 0.066(7) Uiso 0.340(15) 1 d D . P D 2
O3A O 0.4805(12) 0.5484(6) 0.2762(4) 0.075(5) Uiso 0.340(15) 1 d D . P D 2
Cl19 Cl 1.00574(8) 0.08825(5) 0.30230(4) 0.0289(2) Uani 1 1 d D . . . .
O191 O 0.9265(4) 0.1082(3) 0.2702(2) 0.0321(15) Uiso 0.545(7) 1 d D . P E 1
O192 O 1.0764(4) 0.0424(2) 0.27683(19) 0.0279(14) Uiso 0.545(7) 1 d D . P E 1
O193 O 0.9543(4) 0.0523(3) 0.34978(19) 0.0353(16) Uiso 0.545(7) 1 d D . P E 1
O194 O 1.0649(5) 0.1346(3) 0.3175(2) 0.0455(18) Uiso 0.545(7) 1 d D . P E 1
O19A O 0.9367(5) 0.1337(3) 0.2735(2) 0.0307(17) Uiso 0.455(7) 1 d D . P E 2
O19B O 0.9595(6) 0.0322(3) 0.3095(3) 0.051(2) Uiso 0.455(7) 1 d D . P E 2
O19C O 1.0226(6) 0.1162(4) 0.3477(2) 0.049(2) Uiso 0.455(7) 1 d D . P E 2
O19D O 1.1059(5) 0.0891(3) 0.2677(3) 0.041(2) Uiso 0.455(7) 1 d D . P E 2
Cl20 Cl 0.30548(10) -0.15225(5) 0.27771(5) 0.0419(3) Uani 1 1 d . . . . .
O201 O 0.2450(3) -0.13737(18) 0.23539(13) 0.0440(9) Uani 1 1 d . . . . .
O202 O 0.4079(4) -0.1674(3) 0.26146(19) 0.093(2) Uani 1 1 d . . . . .
O203 O 0.2554(4) -0.20344(19) 0.31020(18) 0.0669(13) Uani 1 1 d . . . . .
O204 O 0.3038(3) -0.10217(16) 0.30929(14) 0.0464(9) Uani 1 1 d . . . . .
O1S O 1.0141(6) 0.2322(3) 0.4319(3) 0.0779(19) Uiso 0.75 1 d . . P . .
C1S C 0.9182(6) 0.2787(4) 0.4398(3) 0.0457(17) Uiso 0.75 1 d . . P . .
C2S C 0.8162(7) 0.2640(4) 0.4206(3) 0.0543(19) Uiso 0.75 1 d . . P . .
C3S C 0.8211(6) 0.2751(4) 0.3618(3) 0.0473(17) Uiso 0.75 1 d . . P . .
C4S C 0.8342(4) 0.3409(2) 0.34763(19) 0.0196(10) Uiso 0.75 1 d . . P . .

loop_
_atom_site_aniso_label
_atom_site_aniso_U_11
_atom_site_aniso_U_22
_atom_site_aniso_U_33
_atom_site_aniso_U_23
_atom_site_aniso_U_13
_atom_site_aniso_U_12
Co1 0.0200(4) 0.0178(3) 0.0197(3) 0.0006(2) -0.0032(2) -0.0016(2)
S11 0.0245(5) 0.0314(5) 0.0204(5) -0.0033(4) -0.0040(4) 0.0057(4)
N11 0.0227(19) 0.0246(18) 0.0221(17) -0.0006(13) -0.0051(13) 0.0016(14)
N12 0.0235(19) 0.0281(19) 0.0259(18) -0.0032(14) -0.0034(14) -0.0004(14)
C11 0.020(2) 0.027(2) 0.023(2) 0.0012(16) 0.0007(15) 0.0015(16)
C12 0.021(2) 0.037(2) 0.028(2) -0.0047(18) -0.0060(17) 0.0012(18)
C13 0.028(2) 0.035(2) 0.028(2) -0.0051(18) -0.0070(17) -0.0075(18)
C14 0.024(2) 0.022(2) 0.028(2) 0.0019(16) -0.0062(17) 0.0030(16)
C15 0.030(2) 0.030(2) 0.031(2) -0.0073(18) -0.0102(18) 0.0053(18)
C16 0.045(3) 0.035(3) 0.028(2) -0.0072(19) -0.012(2) 0.005(2)
C17 0.046(3) 0.039(3) 0.028(2) 0.001(2) 0.005(2) 0.004(2)
C18 0.032(3) 0.042(3) 0.034(2) 0.000(2) -0.0026(19) -0.002(2)
C19 0.026(2) 0.036(2) 0.024(2) 0.0014(18) -0.0069(17) -0.0012(18)
C20 0.029(2) 0.028(2) 0.027(2) -0.0054(17) -0.0025(17) 0.0033(18)
C21 0.033(3) 0.031(2) 0.030(2) -0.0015(18) -0.0074(18) -0.0010(19)
C22 0.023(2) 0.025(2) 0.030(2) -0.0012(17) -0.0072(17) -0.0014(17)
C23 0.032(3) 0.028(2) 0.037(2) -0.0100(19) -0.0101(19) -0.0032(18)
C24 0.030(3) 0.027(2) 0.062(3) 0.002(2) -0.018(2) -0.0030(19)
C25 0.036(3) 0.044(3) 0.047(3) 0.016(2) -0.014(2) -0.006(2)
C26 0.037(3) 0.054(3) 0.034(3) 0.007(2) -0.003(2) 0.002(2)
C27 0.031(3) 0.031(2) 0.036(2) -0.0033(19) -0.0031(19) 0.0077(19)
S31 0.0359(6) 0.0208(5) 0.0191(5) -0.0007(4) 0.0006(4) -0.0066(4)
N31 0.036(2) 0.0197(17) 0.0187(16) 0.0040(13) -0.0015(14) -0.0072(15)
N32 0.029(2) 0.0211(17) 0.0230(17) -0.0011(13) -0.0062(14) -0.0012(14)
C31 0.024(2) 0.0191(19) 0.024(2) -0.0012(15) -0.0072(16) 0.0019(16)
C32 0.045(3) 0.033(2) 0.023(2) 0.0081(18) -0.0091(19) -0.018(2)
C40 0.024(2) 0.020(2) 0.029(2) -0.0063(16) -0.0054(16) 0.0040(16)
C41 0.024(2) 0.025(2) 0.027(2) -0.0052(16) -0.0039(16) -0.0004(16)
C42 0.022(2) 0.027(2) 0.027(2) -0.0014(16) -0.0087(16) 0.0009(16)
C43 0.042(3) 0.025(2) 0.028(2) -0.0004(17) -0.0056(19) 0.0016(19)
C44 0.057(3) 0.031(3) 0.028(2) -0.0050(19) -0.008(2) 0.001(2)
C45 0.047(3) 0.039(3) 0.024(2) -0.0044(19) -0.004(2) -0.006(2)
C46 0.037(3) 0.033(2) 0.030(2) 0.0031(18) -0.0053(19) -0.008(2)
C47 0.029(2) 0.024(2) 0.030(2) -0.0019(17) -0.0082(17) -0.0057(17)
S51 0.0212(5) 0.0287(5) 0.0179(4) -0.0008(4) -0.0025(4) 0.0037(4)
N51 0.0185(17) 0.0231(17) 0.0202(16) 0.0017(13) -0.0031(13) -0.0015(13)
N52 0.0203(18) 0.0212(17) 0.0218(17) 0.0000(13) -0.0033(13) -0.0015(13)
C51 0.019(2) 0.022(2) 0.0194(19) -0.0024(15) -0.0055(15) -0.0017(15)
C52 0.023(2) 0.027(2) 0.0208(19) 0.0030(16) -0.0031(15) 0.0026(16)
C53 0.027(2) 0.026(2) 0.025(2) 0.0053(17) 0.0017(17) -0.0011(17)
C54 0.018(2) 0.028(2) 0.035(2) 0.0004(18) 0.0031(17) -0.0042(16)
C55 0.030(3) 0.030(2) 0.041(3) 0.0042(19) 0.001(2) 0.0018(19)
C56 0.027(3) 0.028(2) 0.065(4) -0.002(2) 0.006(2) 0.0052(19)
C57 0.035(3) 0.039(3) 0.060(3) -0.022(2) 0.008(2) -0.008(2)
C58 0.033(3) 0.047(3) 0.044(3) -0.016(2) -0.007(2) 0.001(2)
C59 0.028(2) 0.031(2) 0.035(2) -0.0054(19) -0.0068(18) 0.0006(18)
C60 0.022(2) 0.029(2) 0.021(2) -0.0035(16) -0.0011(16) -0.0021(17)
C61 0.025(2) 0.029(2) 0.025(2) -0.0015(17) -0.0007(16) -0.0078(17)
C62 0.019(2) 0.028(2) 0.022(2) -0.0003(16) -0.0011(15) -0.0002(16)
C63 0.023(2) 0.032(2) 0.0198(19) -0.0015(16) -0.0007(16) -0.0030(17)
C64 0.023(2) 0.037(2) 0.031(2) -0.0062(19) 0.0000(17) -0.0057(18)
C65 0.027(2) 0.047(3) 0.029(2) -0.012(2) -0.0081(18) 0.003(2)
C66 0.034(3) 0.041(3) 0.026(2) -0.0006(19) -0.0089(18) 0.004(2)
C67 0.032(2) 0.029(2) 0.025(2) 0.0022(17) -0.0013(17) -0.0010(18)
S71 0.0284(6) 0.0222(5) 0.0219(5) 0.0054(4) -0.0062(4) -0.0045(4)
N72 0.040(2) 0.0271(19) 0.0277(19) -0.0028(15) 0.0027(16) -0.0154(16)
C71 0.030(2) 0.021(2) 0.030(2) 0.0054(17) 0.0038(17) -0.0083(17)
C80 0.051(3) 0.040(3) 0.041(3) -0.019(2) 0.015(2) -0.023(2)
C81 0.040(3) 0.058(3) 0.047(3) -0.025(3) -0.002(2) -0.016(3)
C82 0.036(3) 0.041(3) 0.029(2) -0.0100(19) -0.0089(19) -0.008(2)
C83 0.043(3) 0.033(2) 0.031(2) -0.0011(19) -0.011(2) -0.008(2)
C84 0.046(3) 0.034(3) 0.034(2) -0.006(2) -0.013(2) 0.001(2)
C85 0.032(3) 0.058(3) 0.026(2) 0.004(2) -0.0057(19) 0.005(2)
C86 0.044(3) 0.040(3) 0.040(3) 0.015(2) -0.009(2) -0.010(2)
C87 0.043(3) 0.028(2) 0.044(3) 0.000(2) -0.012(2) -0.004(2)
Co2 0.0241(4) 0.0176(3) 0.0257(4) -0.0007(3) -0.0053(3) 0.0008(3)
S91 0.0309(6) 0.0189(5) 0.0276(5) 0.0000(4) -0.0071(4) -0.0002(4)
N91 0.034(2) 0.0219(18) 0.0318(19) -0.0002(15) -0.0106(16) -0.0005(15)
N92 0.035(2) 0.0189(17) 0.034(2) -0.0017(14) -0.0153(16) 0.0022(15)
C91 0.023(2) 0.022(2) 0.033(2) 0.0001(17) -0.0070(17) -0.0007(16)
C92 0.041(3) 0.028(2) 0.039(3) -0.0071(19) -0.014(2) -0.003(2)
C93 0.045(3) 0.041(3) 0.037(3) -0.001(2) -0.015(2) -0.001(2)
C94 0.047(3) 0.044(3) 0.030(2) -0.002(2) -0.014(2) -0.006(2)
C95 0.112(6) 0.050(4) 0.031(3) -0.007(2) 0.006(3) -0.018(4)
C96 0.145(8) 0.085(5) 0.025(3) 0.002(3) -0.010(4) -0.061(6)
C97 0.054(4) 0.151(9) 0.036(3) 0.012(4) -0.016(3) -0.035(5)
C98 0.048(4) 0.118(8) 0.074(5) 0.032(5) -0.013(3) 0.013(4)
C99 0.052(4) 0.067(4) 0.051(3) 0.005(3) -0.014(3) 0.009(3)
C100 0.038(3) 0.021(2) 0.035(2) 0.0034(18) -0.0145(19) 0.0010(18)
C101 0.041(3) 0.022(2) 0.044(3) 0.0007(19) -0.017(2) -0.0043(19)
C102 0.034(3) 0.0114(19) 0.044(3) 0.0019(17) -0.015(2) -0.0042(16)
C103 0.030(3) 0.026(2) 0.058(3) 0.006(2) -0.010(2) -0.0015(19)
C104 0.039(3) 0.043(3) 0.046(3) 0.006(2) 0.002(2) -0.001(2)
C105 0.055(3) 0.028(2) 0.037(3) 0.003(2) -0.012(2) -0.002(2)
C106 0.043(3) 0.029(2) 0.038(3) -0.0050(19) -0.015(2) 0.007(2)
C107 0.033(3) 0.024(2) 0.041(3) -0.0054(19) -0.010(2) 0.0077(18)
S111 0.0280(6) 0.0276(5) 0.0225(5) -0.0034(4) -0.0057(4) 0.0047(4)
N111 0.0234(19) 0.035(2) 0.0219(17) -0.0039(14) -0.0050(14) 0.0033(15)
N112 0.0211(18) 0.0297(19) 0.0200(17) -0.0030(14) -0.0023(13) 0.0040(14)
C111 0.027(2) 0.0169(19) 0.025(2) 0.0015(15) -0.0031(16) 0.0005(16)
C112 0.027(2) 0.037(2) 0.021(2) -0.0018(17) -0.0018(16) 0.0069(18)
C113 0.033(3) 0.042(3) 0.025(2) -0.0076(19) -0.0002(18) 0.003(2)
C114 0.026(2) 0.039(3) 0.023(2) -0.0076(18) 0.0005(17) 0.0021(18)
C115 0.041(3) 0.033(2) 0.030(2) -0.0035(19) -0.0019(19) -0.003(2)
C116 0.041(3) 0.041(3) 0.025(2) 0.0027(19) 0.0013(19) 0.004(2)
C117 0.031(3) 0.046(3) 0.021(2) -0.0086(19) 0.0005(17) 0.004(2)
C118 0.027(2) 0.038(3) 0.034(2) -0.0050(19) -0.0036(18) -0.0007(19)
C119 0.028(2) 0.037(3) 0.029(2) -0.0011(18) -0.0003(18) 0.0010(19)
C120 0.025(2) 0.031(2) 0.026(2) -0.0017(17) -0.0059(17) 0.0047(18)
C121 0.028(2) 0.026(2) 0.025(2) -0.0026(16) -0.0043(17) 0.0032(17)
C122 0.036(3) 0.031(2) 0.0180(19) -0.0016(16) -0.0065(17) 0.0020(18)
C123 0.045(3) 0.039(3) 0.027(2) 0.0004(19) -0.006(2) 0.010(2)
C124 0.076(4) 0.033(3) 0.027(2) 0.002(2) -0.003(2) 0.011(3)
C125 0.076(4) 0.037(3) 0.023(2) -0.001(2) -0.009(2) -0.012(3)
C126 0.052(3) 0.050(3) 0.023(2) 0.000(2) -0.008(2) -0.013(2)
C127 0.043(3) 0.032(2) 0.022(2) -0.0003(17) -0.0083(19) -0.001(2)
S131 0.0280(5) 0.0188(5) 0.0240(5) -0.0010(4) -0.0022(4) -0.0012(4)
N131 0.0249(19) 0.0187(17) 0.0243(17) -0.0018(13) -0.0063(14) -0.0030(13)
N132 0.0251(19) 0.0214(17) 0.0260(18) -0.0009(14) -0.0042(14) 0.0003(14)
C131 0.019(2) 0.023(2) 0.026(2) -0.0053(16) -0.0056(16) 0.0011(16)
C132 0.030(2) 0.020(2) 0.027(2) 0.0061(16) -0.0061(17) -0.0077(17)
C133 0.032(3) 0.028(2) 0.029(2) 0.0023(18) -0.0016(18) -0.0062(18)
C134 0.035(3) 0.033(2) 0.022(2) 0.0014(17) 0.0011(18) -0.0063(19)
C135 0.040(3) 0.038(3) 0.029(2) -0.0010(19) -0.003(2) 0.005(2)
C136 0.050(3) 0.055(3) 0.032(3) -0.003(2) -0.007(2) 0.005(3)
C137 0.049(3) 0.057(3) 0.033(3) 0.002(2) -0.012(2) -0.008(3)
C138 0.068(4) 0.046(3) 0.042(3) -0.002(2) -0.022(3) -0.012(3)
C139 0.058(4) 0.037(3) 0.036(3) 0.004(2) -0.013(2) -0.005(2)
C140 0.024(2) 0.028(2) 0.026(2) -0.0057(17) -0.0032(16) -0.0006(17)
C141 0.025(2) 0.037(3) 0.032(2) -0.0037(19) -0.0060(18) 0.0034(19)
C142 0.020(2) 0.035(2) 0.027(2) -0.0003(18) -0.0067(16) -0.0026(17)
C143 0.035(3) 0.039(3) 0.033(2) -0.001(2) -0.0032(19) -0.001(2)
C144 0.046(3) 0.046(3) 0.036(3) -0.008(2) -0.001(2) 0.000(2)
C145 0.039(3) 0.067(4) 0.028(2) 0.000(2) -0.003(2) -0.013(3)
C146 0.048(3) 0.050(3) 0.034(3) 0.010(2) -0.010(2) -0.011(2)
C147 0.041(3) 0.036(3) 0.037(3) -0.001(2) -0.008(2) -0.003(2)
S151 0.0292(6) 0.0283(5) 0.0254(5) 0.0025(4) -0.0059(4) 0.0032(4)
N151 0.025(2) 0.0251(18) 0.0304(19) 0.0028(15) -0.0062(15) -0.0026(14)
N152 0.028(2) 0.0289(19) 0.0259(18) 0.0006(15) -0.0050(14) 0.0018(15)
C151 0.026(2) 0.021(2) 0.025(2) -0.0006(16) -0.0101(16) 0.0005(16)
C152 0.025(2) 0.044(3) 0.033(2) 0.001(2) -0.0035(18) -0.005(2)
C153 0.033(3) 0.036(3) 0.036(3) 0.004(2) -0.003(2) -0.008(2)
C154 0.026(2) 0.031(2) 0.027(2) 0.0060(18) 0.0003(17) -0.0028(18)
C155 0.049(3) 0.059(4) 0.034(3) -0.002(2) -0.003(2) 0.018(3)
C156 0.034(3) 0.109(6) 0.043(3) 0.001(3) -0.010(2) 0.014(3)
C157 0.047(4) 0.091(5) 0.035(3) -0.005(3) -0.004(2) -0.024(3)
C158 0.065(4) 0.048(3) 0.044(3) -0.006(2) -0.003(3) -0.019(3)
C159 0.043(3) 0.030(3) 0.044(3) 0.001(2) -0.004(2) 0.001(2)
C160 0.032(2) 0.022(2) 0.028(2) 0.0019(16) -0.0122(18) 0.0031(17)
C161 0.054(3) 0.033(3) 0.039(3) 0.004(2) -0.020(2) -0.012(2)
C162 0.038(3) 0.027(2) 0.031(2) -0.0003(18) -0.0151(19) -0.0002(19)
C163 0.049(3) 0.043(3) 0.041(3) -0.008(2) -0.010(2) 0.004(2)
C164 0.077(5) 0.075(5) 0.038(3) -0.004(3) -0.008(3) -0.008(4)
C165 0.093(6) 0.079(5) 0.035(3) 0.007(3) -0.029(3) -0.015(4)
C166 0.063(4) 0.043(3) 0.065(4) 0.005(3) -0.046(3) 0.002(3)
C167 0.044(3) 0.031(3) 0.049(3) -0.004(2) -0.018(2) -0.003(2)
Cl17 0.0361(6) 0.0201(5) 0.0475(6) -0.0038(4) -0.0181(5) 0.0009(4)
O171 0.0333(18) 0.0195(15) 0.060(2) 0.0004(14) -0.0165(15) 0.0014(13)
O172 0.043(2) 0.050(2) 0.051(2) -0.0119(18) -0.0016(17) 0.0007(17)
O173 0.079(3) 0.0232(17) 0.046(2) 0.0023(15) -0.0066(19) -0.0072(17)
O174 0.055(3) 0.040(2) 0.104(3) -0.028(2) -0.054(2) 0.0142(18)
Cl18 0.0318(6) 0.0273(5) 0.0593(7) -0.0060(5) -0.0075(5) 0.0030(4)
Cl19 0.0235(5) 0.0344(5) 0.0296(5) -0.0073(4) -0.0033(4) 0.0017(4)
Cl20 0.0478(7) 0.0260(6) 0.0573(7) -0.0041(5) -0.0299(6) 0.0035(5)
O201 0.042(2) 0.054(2) 0.0379(19) 0.0018(16) -0.0191(15) 0.0062(17)
O202 0.077(4) 0.152(6) 0.058(3) -0.047(3) -0.016(3) 0.041(4)
O203 0.104(4) 0.034(2) 0.065(3) 0.0107(19) -0.029(3) -0.019(2)
O204 0.066(3) 0.0281(18) 0.049(2) 0.0001(15) -0.0194(18) -0.0098(17)

loop_
_atom_type_symbol
_atom_type_description
_atom_type_scat_dispersion_real
_atom_type_scat_dispersion_imag
_atom_type_scat_source
C C 0.0181 0.0091 'International Tables Vol C Tables 4.2.6.8 and 6.1.1.4'
H H 0.0000 0.0000 'International Tables Vol C Tables 4.2.6.8 and 6.1.1.4'
Cl Cl 0.3639 0.7018 'International Tables Vol C Tables 4.2.6.8 and 6.1.1.4'
Co Co -2.3653 3.6143 'International Tables Vol C Tables 4.2.6.8 and 6.1.1.4'
N N 0.0311 0.0180 'International Tables Vol C Tables 4.2.6.8 and 6.1.1.4'
O O 0.0492 0.0322 'International Tables Vol C Tables 4.2.6.8 and 6.1.1.4'
S S 0.3331 0.5567 'International Tables Vol C Tables 4.2.6.8 and 6.1.1.4'

loop_
_geom_angle_atom_site_label_1
_geom_angle_atom_site_label_2
_geom_angle_atom_site_label_3
_geom_angle
_geom_angle_site_symmetry_1
_geom_angle_site_symmetry_3
S31 Co1 S11 115.23(5) . .
S31 Co1 S51 113.15(5) . .
S11 Co1 S51 99.75(4) . .
S31 Co1 S71 99.12(4) . .
S11 Co1 S71 115.97(5) . .
S51 Co1 S71 114.44(5) . .
C11 S11 Co1 101.16(14) . .
C11 N11 C12 123.3(4) . .
C11 N11 H11 118.4 . .
C12 N11 H11 118.4 . .
C11 N12 C20 125.1(4) . .
C11 N12 H12 117.5 . .
C20 N12 H12 117.5 . .
N12 C11 N11 119.0(4) . .
N12 C11 S11 120.6(3) . .
N11 C11 S11 120.4(3) . .
N11 C12 C13 111.3(4) . .
C14 C13 C12 116.8(4) . .
C14 C13 H13A 108.1 . .
C12 C13 H13A 108.1 . .
C14 C13 H13B 108.1 . .
C12 C13 H13B 108.1 . .
H13A C13 H13B 107.3 . .
C19 C14 C15 118.2(4) . .
C19 C14 C13 122.3(4) . .
C15 C14 C13 119.5(4) . .
C16 C15 C14 121.5(4) . .
C16 C15 H15 119.2 . .
C14 C15 H15 119.2 . .
C15 C16 C17 119.8(4) . .
C15 C16 H16 120.1 . .
C17 C16 H16 120.1 . .
C16 C17 C18 119.5(4) . .
C16 C17 H17 120.2 . .
C18 C17 H17 120.2 . .
C19 C18 C17 120.1(5) . .
C19 C18 H18 120.0 . .
C17 C18 H18 120.0 . .
C14 C19 C18 120.9(4) . .
C14 C19 H19 119.6 . .
C18 C19 H19 119.6 . .
N12 C20 C21 112.8(3) . .
N12 C20 H20A 109.0 . .
C21 C20 H20A 109.0 . .
N12 C20 H20B 109.0 . .
C21 C20 H20B 109.0 . .
H20A C20 H20B 107.8 . .
C22 C21 C20 113.5(4) . .
C22 C21 H21A 108.9 . .
C20 C21 H21A 108.9 . .
C22 C21 H21B 108.9 . .
C20 C21 H21B 108.9 . .
H21A C21 H21B 107.7 . .
C27 C22 C23 117.8(4) . .
C27 C22 C21 121.3(4) . .
C23 C22 C21 121.0(4) . .
C24 C23 C22 120.4(4) . .
C24 C23 H23 119.8 . .
C22 C23 H23 119.8 . .
C25 C24 C23 121.0(5) . .
C25 C24 H24 119.5 . .
C23 C24 H24 119.5 . .
C24 C25 C26 119.3(5) . .
C24 C25 H25 120.3 . .
C26 C25 H25 120.3 . .
C27 C26 C25 119.9(5) . .
C27 C26 H26 120.1 . .
C25 C26 H26 120.1 . .
C26 C27 C22 121.6(5) . .
C26 C27 H27 119.2 . .
C22 C27 H27 119.2 . .
C31 S31 Co1 105.35(14) . .
C31 N31 C32 124.9(4) . .
C31 N31 H31 117.5 . .
C32 N31 H31 117.5 . .
C31 N32 C40 124.1(3) . .
C31 N32 H32 118.0 . .
C40 N32 H32 118.0 . .
N31 C31 N32 119.2(4) . .
N31 C31 S31 122.7(3) . .
N32 C31 S31 118.1(3) . .
C33 C32 N31 117.4(5) . .
N31 C32 C33A 112.1(4) . .
C33 C32 H32A 121.3 . .
N31 C32 H32A 121.3 . .
C32 C33 C34 113.7(6) . .
C32 C33 H33A 108.8 . .
C34 C33 H33A 108.8 . .
C32 C33 H33B 108.8 . .
C34 C33 H33B 108.8 . .
H33A C33 H33B 107.7 . .
C32 C33A C34A 112.1(6) . .
C32 C33A H33C 109.2 . .
C34A C33A H33C 109.2 . .
C32 C33A H33D 109.2 . .
C34A C33A H33D 109.2 . .
H33C C33A H33D 107.9 . .
C35 C34 C39 120.0 . .
C35 C34 C33 120.2(5) . .
C39 C34 C33 119.8(5) . .
C34 C35 C36 120.0 . .
C34 C35 H35 120.0 . .
C36 C35 H35 120.0 . .
C37 C36 C35 120.0 . .
C37 C36 H36 120.0 . .
C35 C36 H36 120.0 . .
C36 C37 C38 120.0 . .
C36 C37 H37 120.0 . .
C38 C37 H37 120.0 . .
C37 C38 C39 120.0 . .
C37 C38 H38 120.0 . .
C39 C38 H38 120.0 . .
C38 C39 C34 120.0 . .
C38 C39 H39 120.0 . .
C34 C39 H39 120.0 . .
C35A C34A C39A 120.0 . .
C35A C34A C33A 120.8(5) . .
C39A C34A C33A 119.2(5) . .
C34A C35A C36A 120.0 . .
C34A C35A C36A 169.1(6) . 2_556
C36A C35A C36A 70.5(6) . 2_556
C34A C35A H35A 120.0 . .
C36A C35A H35A 120.0 . .
C36A C35A H35A 49.6 2_556 .
C37A C36A C35A 120.0 . .
C37A C36A C35A 130.4(7) . 2_556
C35A C36A C35A 109.5(7) . 2_556
C37A C36A C36A 174.4(6) . 2_556
C35A C36A C36A 64.8(5) . 2_556
C35A C36A C36A 44.7(3) 2_556 2_556
C37A C36A H36A 120.0 . .
C35A C36A H36A 120.0 . .
C35A C36A H36A 10.9 2_556 .
C36A C36A H36A 55.3 2_556 .
C36A C37A C38A 120.0 . .
C36A C37A H37A 120.0 . .
C38A C37A H37A 120.0 . .
C39A C38A C37A 120.0 . .
C39A C38A H38A 120.0 . .
C37A C38A H38A 120.0 . .
C38A C39A C34A 120.0 . .
C38A C39A H39A 120.0 . .
C34A C39A H39A 120.0 . .
N32 C40 C41 110.7(3) . .
N32 C40 H40A 109.5 . .
C41 C40 H40A 109.5 . .
N32 C40 H40B 109.5 . .
C41 C40 H40B 109.5 . .
H40A C40 H40B 108.1 . .
C42 C41 C40 111.7(3) . .
C42 C41 H41A 109.3 . .
C40 C41 H41A 109.3 . .
C42 C41 H41B 109.3 . .
C40 C41 H41B 109.3 . .
H41A C41 H41B 107.9 . .
C43 C42 C47 118.4(4) . .
C43 C42 C41 120.9(4) . .
C47 C42 C41 120.7(4) . .
C42 C43 C44 121.2(4) . .
C42 C43 H43 119.4 . .
C44 C43 H43 119.4 . .
C43 C44 C45 120.0(4) . .
C43 C44 H44 120.0 . .
C45 C44 H44 120.0 . .
C44 C45 C46 119.3(4) . .
C44 C45 H45 120.3 . .
C46 C45 H45 120.3 . .
C47 C46 C45 120.3(4) . .
C47 C46 H46 119.9 . .
C45 C46 H46 119.9 . .
C46 C47 C42 120.8(4) . .
C46 C47 H47 119.6 . .
C42 C47 H47 119.6 . .
C51 S51 Co1 105.11(13) . .
C51 N51 C52 125.7(3) . .
C51 N51 H51 117.1 . .
C52 N51 H51 117.1 . .
C51 N52 C60 124.2(3) . .
C51 N52 H52 117.9 . .
C60 N52 H52 117.9 . .
N51 C51 N52 119.4(4) . .
N51 C51 S51 119.9(3) . .
N52 C51 S51 120.7(3) . .
N51 C52 C53 112.8(3) . .
N51 C52 H52A 109.0 . .
C53 C52 H52A 109.0 . .
N51 C52 H52B 109.0 . .
C53 C52 H52B 109.0 . .
H52A C52 H52B 107.8 . .
C54 C53 C52 114.4(3) . .
C54 C53 H53A 108.7 . .
C52 C53 H53A 108.7 . .
C54 C53 H53B 108.7 . .
C52 C53 H53B 108.7 . .
H53A C53 H53B 107.6 . .
C55 C54 C59 118.6(4) . .
C55 C54 C53 120.7(4) . .
C59 C54 C53 120.6(4) . .
C54 C55 C56 120.4(5) . .
C54 C55 H55 119.8 . .
C56 C55 H55 119.8 . .
C57 C56 C55 120.6(5) . .
C57 C56 H56 119.7 . .
C55 C56 H56 119.7 . .
C56 C57 C58 119.2(5) . .
C56 C57 H57 120.4 . .
C58 C57 H57 120.4 . .
C59 C58 C57 120.3(5) . .
C59 C58 H58 119.8 . .
C57 C58 H58 119.8 . .
C58 C59 C54 120.8(5) . .
C58 C59 H59 119.6 . .
C54 C59 H59 119.6 . .
N52 C60 C61 110.2(3) . .
N52 C60 H60A 109.6 . .
C61 C60 H60A 109.6 . .
N52 C60 H60B 109.6 . .
C61 C60 H60B 109.6 . .
H60A C60 H60B 108.1 . .
C62 C61 C60 116.7(3) . .
C62 C61 H61A 108.1 . .
C60 C61 H61A 108.1 . .
C62 C61 H61B 108.1 . .
C60 C61 H61B 108.1 . .
H61A C61 H61B 107.3 . .
C63 C62 C67 118.0(4) . .
C63 C62 C61 123.9(4) . .
C67 C62 C61 118.1(4) . .
C64 C63 C62 120.5(4) . .
C64 C63 H63 119.8 . .
C62 C63 H63 119.8 . .
C65 C64 C63 120.7(4) . .
C65 C64 H64 119.6 . .
C63 C64 H64 119.6 . .
C64 C65 C66 119.5(4) . .
C64 C65 H65 120.3 . .
C66 C65 H65 120.3 . .
C67 C66 C65 120.2(4) . .
C67 C66 H66 119.9 . .
C65 C66 H66 119.9 . .
C66 C67 C62 121.0(4) . .
C66 C67 H67 119.5 . .
C62 C67 H67 119.5 . .
C71 S71 Co1 106.96(14) . .
C71 N72 C80 126.5(4) . .
C71 N72 H72 116.7 . .
C80 N72 H72 116.7 . .
N72 C71 N71 117.7(4) . .
N72 C71 N71A 117.5(5) . .
N72 C71 S71 122.3(3) . .
N71 C71 S71 118.8(4) . .
N71A C71 S71 116.1(5) . .
C71 N71 C72 126.1(6) . .
C71 N71 H71 116.9 . .
C72 N71 H71 116.9 . .
N71 C72 C73 115.0(7) . .
N71 C72 H72A 108.5 . .
C73 C72 H72A 108.5 . .
N71 C72 H72B 108.5 . .
C73 C72 H72B 108.5 . .
H72A C72 H72B 107.5 . .
C72 C73 C74 113.2(7) . .
C72 C73 H73A 108.9 . .
C74 C73 H73A 108.9 . .
C72 C73 H73B 108.9 . .
C74 C73 H73B 108.9 . .
H73A C73 H73B 107.7 . .
C71 N71A C72A 125.2(8) . .
C71 N71A H71A 117.4 . .
C72A N71A H71A 117.4 . .
N71A C72A C73A 114.0(9) . .
N71A C72A H72C 108.8 . .
C73A C72A H72C 108.8 . .
N71A C72A H72D 108.8 . .
C73A C72A H72D 108.8 . .
H72C C72A H72D 107.7 . .
C74A C73A C72A 114.2(9) . .
C74A C73A H73C 108.7 . .
C72A C73A H73C 108.7 . .
C74A C73A H73D 108.7 . .
C72A C73A H73D 108.7 . .
H73C C73A H73D 107.6 . .
C75 C74 C79A 120.0 . .
C75 C74 C73 119.6(5) . .
C79A C74 C73 120.3(5) . .
C76 C75 C74 120.0 . .
C76 C75 H75 120.0 . .
C74 C75 H75 120.0 . .
C75 C76 C77 120.0 . .
C75 C76 H76 120.0 . .
C77 C76 H76 120.0 . .
C78 C77 C76 120.0 . .
C78 C77 H77 120.0 . .
C76 C77 H77 120.0 . .
C77 C78 C79A 120.0 . .
C77 C78 H78 120.0 . .
C79A C78 H78 120.0 . .
C78 C79A C74 120.0 . .
C78 C79A H79 120.0 . .
C74 C79A H79 120.0 . .
C75A C74A C79B 120.0 . .
C75A C74A C73A 121.9(8) . .
C79B C74A C73A 118.0(8) . .
C74A C75A C76A 120.0 . .
C74A C75A H75A 120.0 . .
C76A C75A H75A 120.0 . .
C77A C76A C75A 120.0 . .
C77A C76A H76A 120.0 . .
C75A C76A H76A 120.0 . .
C78A C77A C76A 120.0 . .
C78A C77A H77A 120.0 . .
C76A C77A H77A 120.0 . .
C77A C78A C79B 120.0 . .
C77A C78A H78A 120.0 . .
C79B C78A H78A 120.0 . .
C78A C79B C74A 120.0 . .
C78A C79B H79A 120.0 . .
C74A C79B H79A 120.0 . .
N72 C80 C81 110.3(4) . .
N72 C80 H80A 109.6 . .
C81 C80 H80A 109.6 . .
N72 C80 H80B 109.6 . .
C81 C80 H80B 109.6 . .
H80A C80 H80B 108.1 . .
C82 C81 C80 114.1(5) . .
C82 C81 H81A 108.7 . .
C80 C81 H81A 108.7 . .
C82 C81 H81B 108.7 . .
C80 C81 H81B 108.7 . .
H81A C81 H81B 107.6 . .
C87 C82 C83 118.2(5) . .
C87 C82 C81 121.2(5) . .
C83 C82 C81 120.5(5) . .
C84 C83 C82 121.0(5) . .
C84 C83 H83 119.5 . .
C82 C83 H83 119.5 . .
C83 C84 C85 120.2(5) . .
C83 C84 H84 119.9 . .
C85 C84 H84 119.9 . .
C86 C85 C84 118.7(5) . .
C86 C85 H85 120.7 . .
C84 C85 H85 120.7 . .
C85 C86 C87 121.1(5) . .
C85 C86 H86 119.4 . .
C87 C86 H86 119.4 . .
C86 C87 C82 120.7(5) . .
C86 C87 H87 119.7 . .
C82 C87 H87 119.7 . .
S91 Co2 S151 113.39(5) . .
S91 Co2 S111 115.82(5) . .
S151 Co2 S111 100.60(5) . .
S91 Co2 S131 97.87(4) . .
S151 Co2 S131 116.80(5) . .
S111 Co2 S131 113.26(5) . .
C91 S91 Co2 107.10(15) . .
C91 N91 C92 123.6(4) . .
C91 N91 H91 118.2 . .
C92 N91 H91 118.2 . .
C91 N92 C100 123.4(4) . .
C91 N92 H92 118.3 . .
C100 N92 H92 118.3 . .
N92 C91 N91 119.8(4) . .
N92 C91 S91 117.9(3) . .
N91 C91 S91 122.3(3) . .
N91 C92 C93 110.5(4) . .
N91 C92 H92A 109.6 . .
C93 C92 H92A 109.6 . .
N91 C92 H92B 109.6 . .
C93 C92 H92B 109.6 . .
H92A C92 H92B 108.1 . .
C94 C93 C92 113.2(4) . .
C94 C93 H93A 108.9 . .
C92 C93 H93A 108.9 . .
C94 C93 H93B 108.9 . .
C92 C93 H93B 108.9 . .
H93A C93 H93B 107.8 . .
C99 C94 C95 118.7(6) . .
C99 C94 C93 119.6(5) . .
C95 C94 C93 121.8(6) . .
C94 C95 C96 119.2(7) . .
C94 C95 H95 120.4 . .
C96 C95 H95 120.4 . .
C97 C96 C95 119.4(7) . .
C97 C96 H96 120.3 . .
C95 C96 H96 120.3 . .
C98 C97 C96 120.7(7) . .
C98 C97 H97 119.6 . .
C96 C97 H97 119.6 . .
C97 C98 C99 119.5(8) . .
C97 C98 H98 120.3 . .
C99 C98 H98 120.3 . .
C98 C99 C94 122.4(7) . .
C98 C99 H99 118.8 . .
C94 C99 H99 118.8 . .
N92 C100 C101 110.6(4) . .
N92 C100 H10A 109.5 . .
C101 C100 H10A 109.5 . .
N92 C100 H10B 109.5 . .
C101 C100 H10B 109.5 . .
H10A C100 H10B 108.1 . .
C102 C101 C100 110.4(4) . .
C102 C101 H10C 109.6 . .
C100 C101 H10C 109.6 . .
C102 C101 H10D 109.6 . .
C100 C101 H10D 109.6 . .
H10C C101 H10D 108.1 . .
C107 C102 C103 118.2(4) . .
C107 C102 C101 121.3(4) . .
C103 C102 C101 120.5(4) . .
C104 C103 C102 120.6(5) . .
C104 C103 H103 119.7 . .
C102 C103 H103 119.7 . .
C103 C104 C105 120.0(5) . .
C103 C104 H104 120.0 . .
C105 C104 H104 120.0 . .
C106 C105 C104 120.0(5) . .
C106 C105 H105 120.0 . .
C104 C105 H105 120.0 . .
C105 C106 C107 119.7(5) . .
C105 C106 H106 120.1 . .
C107 C106 H106 120.1 . .
C102 C107 C106 121.5(5) . .
C102 C107 H107 119.2 . .
C106 C107 H107 119.2 . .
C111 S111 Co2 107.26(14) . .
C111 N111 C112 124.0(4) . .
C111 N111 H111 118.0 . .
C112 N111 H111 118.0 . .
C111 N112 C120 123.6(3) . .
C111 N112 H112 118.2 . .
C120 N112 H112 118.2 . .
N112 C111 N111 119.9(4) . .
N112 C111 S111 122.2(3) . .
N111 C111 S111 117.9(3) . .
N111 C112 C113 110.6(3) . .
N111 C112 H11A 109.5 . .
C113 C112 H11A 109.5 . .
N111 C112 H11B 109.5 . .
C113 C112 H11B 109.5 . .
H11A C112 H11B 108.1 . .
C114 C113 C112 109.6(4) . .
C114 C113 H11C 109.8 . .
C112 C113 H11C 109.8 . .
C114 C113 H11D 109.8 . .
C112 C113 H11D 109.8 . .
H11C C113 H11D 108.2 . .
C115 C114 C119 118.9(4) . .
C115 C114 C113 121.5(4) . .
C119 C114 C113 119.5(4) . .
C114 C115 C116 121.0(5) . .
C114 C115 H115 119.5 . .
C116 C115 H115 119.5 . .
C117 C116 C115 119.9(4) . .
C117 C116 H116 120.1 . .
C115 C116 H116 120.1 . .
C118 C117 C116 119.7(4) . .
C118 C117 H117 120.1 . .
C116 C117 H117 120.1 . .
C117 C118 C119 120.3(5) . .
C117 C118 H118 119.9 . .
C119 C118 H118 119.9 . .
C114 C119 C118 120.2(4) . .
C114 C119 H119 119.9 . .
C118 C119 H119 119.9 . .
N112 C120 C121 110.8(3) . .
N112 C120 H12C 109.5 . .
C121 C120 H12C 109.5 . .
N112 C120 H12D 109.5 . .
C121 C120 H12D 109.5 . .
H12C C120 H12D 108.1 . .
C122 C121 C120 111.4(4) . .
C122 C121 H12E 109.4 . .
C120 C121 H12E 109.4 . .
C122 C121 H12F 109.4 . .
C120 C121 H12F 109.4 . .
H12E C121 H12F 108.0 . .
C127 C122 C123 119.1(4) . .
C127 C122 C121 121.8(4) . .
C123 C122 C121 118.9(4) . .
C124 C123 C122 120.3(5) . .
C124 C123 H123 119.9 . .
C122 C123 H123 119.9 . .
C123 C124 C125 119.9(5) . .
C123 C124 H124 120.0 . .
C125 C124 H124 120.0 . .
C124 C125 C126 120.3(5) . .
C124 C125 H125 119.9 . .
C126 C125 H125 119.9 . .
C127 C126 C125 119.4(5) . .
C127 C126 H126 120.3 . .
C125 C126 H126 120.3 . .
C126 C127 C122 121.0(5) . .
C126 C127 H127 119.5 . .
C122 C127 H127 119.5 . .
C131 S131 Co2 107.01(14) . .
C131 N131 C132 122.8(3) . .
C131 N131 H131 118.6 . .
C132 N131 H131 118.6 . .
C131 N132 C140 126.1(4) . .
C131 N132 H132 116.9 . .
C140 N132 H132 116.9 . .
N132 C131 N131 119.5(4) . .
N132 C131 S131 119.5(3) . .
N131 C131 S131 121.0(3) . .
N131 C132 C133 109.7(3) . .
N131 C132 H13C 109.7 . .
C133 C132 H13C 109.7 . .
N131 C132 H13D 109.7 . .
C133 C132 H13D 109.7 . .
H13C C132 H13D 108.2 . .
C134 C133 C132 113.7(4) . .
C134 C133 H13E 108.8 . .
C132 C133 H13E 108.8 . .
C134 C133 H13F 108.8 . .
C132 C133 H13F 108.8 . .
H13E C133 H13F 107.7 . .
C139 C134 C135 117.8(5) . .
C139 C134 C133 122.1(4) . .
C135 C134 C133 120.0(4) . .
C136 C135 C134 121.2(5) . .
C136 C135 H135 119.4 . .
C134 C135 H135 119.4 . .
C135 C136 C137 120.2(5) . .
C135 C136 H136 119.9 . .
C137 C136 H136 119.9 . .
C138 C137 C136 119.1(5) . .
C138 C137 H137 120.4 . .
C136 C137 H137 120.4 . .
C137 C138 C139 120.7(5) . .
C137 C138 H138 119.6 . .
C139 C138 H138 119.6 . .
C134 C139 C138 121.0(5) . .
C134 C139 H139 119.5 . .
C138 C139 H139 119.5 . .
N132 C140 C141 111.8(3) . .
N132 C140 H14A 109.3 . .
C141 C140 H14A 109.3 . .
N132 C140 H14B 109.3 . .
C141 C140 H14B 109.3 . .
H14A C140 H14B 107.9 . .
C142 C141 C140 111.0(4) . .
C142 C141 H14C 109.4 . .
C140 C141 H14C 109.4 . .
C142 C141 H14D 109.4 . .
C140 C141 H14D 109.4 . .
H14C C141 H14D 108.0 . .
C143 C142 C147 117.6(4) . .
C143 C142 C141 121.0(4) . .
C147 C142 C141 121.3(4) . .
C144 C143 C142 121.6(5) . .
C144 C143 H143 119.2 . .
C142 C143 H143 119.2 . .
C143 C144 C145 119.7(5) . .
C143 C144 H144 120.2 . .
C145 C144 H144 120.2 . .
C146 C145 C144 119.5(5) . .
C146 C145 H145 120.2 . .
C144 C145 H145 120.2 . .
C145 C146 C147 120.3(5) . .
C145 C146 H146 119.9 . .
C147 C146 H146 119.9 . .
C146 C147 C142 121.3(5) . .
C146 C147 H147 119.3 . .
C142 C147 H147 119.3 . .
C151 S151 Co2 105.11(14) . .
C151 N151 C152 124.1(4) . .
C151 N151 H151 118.0 . .
C152 N151 H151 118.0 . .
C151 N152 C160 126.0(4) . .
C151 N152 H152 117.0 . .
C160 N152 H152 117.0 . .
N151 C151 N152 118.6(4) . .
N151 C151 S151 121.4(3) . .
N152 C151 S151 120.0(3) . .
N151 C152 C153 110.1(4) . .
N151 C152 H15A 109.6 . .
C153 C152 H15A 109.6 . .
N151 C152 H15B 109.6 . .
C153 C152 H15B 109.6 . .
H15A C152 H15B 108.2 . .
C154 C153 C152 114.6(4) . .
C154 C153 H15C 108.6 . .
C152 C153 H15C 108.6 . .
C154 C153 H15D 108.6 . .
C152 C153 H15D 108.6 . .
H15C C153 H15D 107.6 . .
C155 C154 C159 118.5(5) . .
C155 C154 C153 120.5(5) . .
C159 C154 C153 121.0(4) . .
C154 C155 C156 120.3(6) . .
C154 C155 H155 119.9 . .
C156 C155 H155 119.9 . .
C157 C156 C155 120.3(6) . .
C157 C156 H156 119.8 . .
C155 C156 H156 119.9 . .
C158 C157 C156 119.9(6) . .
C158 C157 H157 120.1 . .
C156 C157 H157 120.1 . .
C157 C158 C159 120.0(6) . .
C157 C158 H158 120.0 . .
C159 C158 H158 120.0 . .
C158 C159 C154 121.1(5) . .
C158 C159 H159 119.5 . .
C154 C159 H159 119.5 . .
N152 C160 C161 109.5(4) . .
N152 C160 H16A 109.8 . .
C161 C160 H16A 109.8 . .
N152 C160 H16B 109.8 . .
C161 C160 H16B 109.8 . .
H16A C160 H16B 108.2 . .
C162 C161 C160 113.3(4) . .
C162 C161 H16C 108.9 . .
C160 C161 H16C 108.9 . .
C162 C161 H16D 108.9 . .
C160 C161 H16D 108.9 . .
H16C C161 H16D 107.7 . .
C163 C162 C167 118.2(5) . .
C163 C162 C161 120.6(5) . .
C167 C162 C161 121.2(5) . .
C162 C163 C164 120.9(6) . .
C162 C163 H163 119.5 . .
C164 C163 H163 119.5 . .
C165 C164 C163 119.9(6) . .
C165 C164 H164 120.1 . .
C163 C164 H164 120.1 . .
C166 C165 C164 119.9(6) . .
C166 C165 H165 120.0 . .
C164 C165 H165 120.0 . .
C165 C166 C167 120.4(6) . .
C165 C166 H166 119.8 . .
C167 C166 H166 119.8 . .
C166 C167 C162 120.6(6) . .
C166 C167 H167 119.7 . .
C162 C167 H167 119.7 . .
O172 Cl17 O173 109.6(2) . .
O172 Cl17 O174 109.7(3) . .
O173 Cl17 O174 109.2(3) . .
O172 Cl17 O171 111.2(2) . .
O173 Cl17 O171 108.9(2) . .
O174 Cl17 O171 108.3(2) . .
O1A Cl18 O2A 115.5(6) . .
O183 Cl18 O181 111.5(4) . .
O1A Cl18 O4A 113.0(6) . .
O2A Cl18 O4A 110.5(6) . .
O183 Cl18 O182 112.6(3) . .
O181 Cl18 O182 108.1(4) . .
O183 Cl18 O184 110.5(3) . .
O181 Cl18 O184 108.3(3) . .
O182 Cl18 O184 105.7(3) . .
O1A Cl18 O3A 107.2(6) . .
O2A Cl18 O3A 105.5(6) . .
O4A Cl18 O3A 104.1(6) . .
O194 Cl19 O191 115.8(4) . .
O19B Cl19 O19C 116.8(4) . .
O19B Cl19 O19D 113.4(4) . .
O19C Cl19 O19D 108.4(4) . .
O194 Cl19 O192 110.4(3) . .
O191 Cl19 O192 109.2(3) . .
O194 Cl19 O193 108.6(3) . .
O191 Cl19 O193 108.4(3) . .
O192 Cl19 O193 103.7(3) . .
O19B Cl19 O19A 109.4(4) . .
O19C Cl19 O19A 105.0(4) . .
O19D Cl19 O19A 102.5(4) . .
O202 Cl20 O201 111.8(3) . .
O202 Cl20 O204 109.0(3) . .
O201 Cl20 O204 111.2(2) . .
O202 Cl20 O203 110.3(4) . .
O201 Cl20 O203 107.9(3) . .
O204 Cl20 O203 106.6(3) . .
C2S C1S O1S 117.9(7) . .
C1S C2S C3S 112.2(7) . .
C4S C3S C2S 107.6(6) . .

loop_
_geom_bond_atom_site_label_1
_geom_bond_atom_site_label_2
_geom_bond_distance
_geom_bond_site_symmetry_2
Co1 S31 2.2828(12) .
Co1 S11 2.2919(12) .
Co1 S51 2.3064(12) .
Co1 S71 2.3070(12) .
S11 C11 1.737(4) .
N11 C11 1.337(5) .
N11 C12 1.468(5) .
N11 H11 0.8800 .
N12 C11 1.320(5) .
N12 C20 1.473(5) .
N12 H12 0.8800 .
C12 C13 1.525(6) .
C13 C14 1.512(6) .
C13 H13A 0.9900 .
C13 H13B 0.9900 .
C14 C19 1.385(6) .
C14 C15 1.391(6) .
C15 C16 1.380(7) .
C15 H15 0.9500 .
C16 C17 1.382(7) .
C16 H16 0.9500 .
C17 C18 1.391(7) .
C17 H17 0.9500 .
C18 C19 1.386(7) .
C18 H18 0.9500 .
C19 H19 0.9500 .
C20 C21 1.522(6) .
C20 H20A 0.9900 .
C20 H20B 0.9900 .
C21 C22 1.502(6) .
C21 H21A 0.9900 .
C21 H21B 0.9900 .
C22 C27 1.390(6) .
C22 C23 1.394(6) .
C23 C24 1.384(7) .
C23 H23 0.9500 .
C24 C25 1.367(8) .
C24 H24 0.9500 .
C25 C26 1.388(8) .
C25 H25 0.9500 .
C26 C27 1.375(7) .
C26 H26 0.9500 .
C27 H27 0.9500 .
S31 C31 1.728(4) .
N31 C31 1.318(5) .
N31 C32 1.452(5) .
N31 H31 0.8800 .
N32 C31 1.332(5) .
N32 C40 1.459(5) .
N32 H32 0.8800 .
C32 C33 1.452(8) .
C32 C33A 1.463(7) .
C32 H32A 0.9500 .
C33 C34 1.509(7) .
C33 H33A 0.9900 .
C33 H33B 0.9900 .
C33A C34A 1.506(7) .
C33A H33C 0.9900 .
C33A H33D 0.9900 .
C34 C35 1.3900 .
C34 C39 1.3900 .
C35 C36 1.3900 .
C35 H35 0.9500 .
C36 C37 1.3900 .
C36 H36 0.9500 .
C37 C38 1.3900 .
C37 H37 0.9500 .
C38 C39 1.3900 .
C38 H38 0.9500 .
C39 H39 0.9500 .
C34A C35A 1.3900 .
C34A C39A 1.3900 .
C35A C36A 1.3900 .
C35A C36A 1.788(10) 2_556
C35A H35A 0.9500 .
C36A C37A 1.3900 .
C36A C35A 1.788(9) 2_556
C36A C36A 1.862(12) 2_556
C36A H36A 0.9500 .
C37A C38A 1.3900 .
C37A H37A 0.9500 .
C38A C39A 1.3900 .
C38A H38A 0.9500 .
C39A H39A 0.9500 .
C40 C41 1.521(6) .
C40 H40A 0.9900 .
C40 H40B 0.9900 .
C41 C42 1.500(6) .
C41 H41A 0.9900 .
C41 H41B 0.9900 .
C42 C43 1.380(6) .
C42 C47 1.399(6) .
C43 C44 1.384(6) .
C43 H43 0.9500 .
C44 C45 1.386(7) .
C44 H44 0.9500 .
C45 C46 1.391(7) .
C45 H45 0.9500 .
C46 C47 1.373(6) .
C46 H46 0.9500 .
C47 H47 0.9500 .
S51 C51 1.741(4) .
N51 C51 1.322(5) .
N51 C52 1.460(5) .
N51 H51 0.8800 .
N52 C51 1.330(5) .
N52 C60 1.460(5) .
N52 H52 0.8800 .
C52 C53 1.541(6) .
C52 H52A 0.9900 .
C52 H52B 0.9900 .
C53 C54 1.509(6) .
C53 H53A 0.9900 .
C53 H53B 0.9900 .
C54 C55 1.385(6) .
C54 C59 1.390(6) .
C55 C56 1.388(7) .
C55 H55 0.9500 .
C56 C57 1.380(8) .
C56 H56 0.9500 .
C57 C58 1.383(8) .
C57 H57 0.9500 .
C58 C59 1.381(7) .
C58 H58 0.9500 .
C59 H59 0.9500 .
C60 C61 1.528(6) .
C60 H60A 0.9900 .
C60 H60B 0.9900 .
C61 C62 1.504(6) .
C61 H61A 0.9900 .
C61 H61B 0.9900 .
C62 C63 1.394(6) .
C62 C67 1.400(6) .
C63 C64 1.387(6) .
C63 H63 0.9500 .
C64 C65 1.375(7) .
C64 H64 0.9500 .
C65 C66 1.385(7) .
C65 H65 0.9500 .
C66 C67 1.377(6) .
C66 H66 0.9500 .
C67 H67 0.9500 .
S71 C71 1.726(4) .
N72 C71 1.311(6) .
N72 C80 1.458(6) .
N72 H72 0.8800 .
C71 N71 1.363(6) .
C71 N71A 1.377(8) .
N71 C72 1.429(8) .
N71 H71 0.8800 .
C72 C73 1.513(8) .
C72 H72A 0.9900 .
C72 H72B 0.9900 .
C73 C74 1.518(7) .
C73 H73A 0.9900 .
C73 H73B 0.9900 .
N71A C72A 1.421(9) .
N71A H71A 0.8800 .
C72A C73A 1.505(9) .
C72A H72C 0.9900 .
C72A H72D 0.9900 .
C73A C74A 1.503(9) .
C73A H73C 0.9900 .
C73A H73D 0.9900 .
C74 C75 1.3900 .
C74 C79A 1.3900 .
C75 C76 1.3900 .
C75 H75 0.9500 .
C76 C77 1.3900 .
C76 H76 0.9500 .
C77 C78 1.3900 .
C77 H77 0.9500 .
C78 C79A 1.3900 .
C78 H78 0.9500 .
C79A H79 0.9500 .
C74A C75A 1.3900 .
C74A C79B 1.3900 .
C75A C76A 1.3900 .
C75A H75A 0.9500 .
C76A C77A 1.3900 .
C76A H76A 0.9500 .
C77A C78A 1.3900 .
C77A H77A 0.9500 .
C78A C79B 1.3900 .
C78A H78A 0.9500 .
C79B H79A 0.9500 .
C80 C81 1.524(8) .
C80 H80A 0.9900 .
C80 H80B 0.9900 .
C81 C82 1.514(7) .
C81 H81A 0.9900 .
C81 H81B 0.9900 .
C82 C87 1.384(7) .
C82 C83 1.391(7) .
C83 C84 1.373(7) .
C83 H83 0.9500 .
C84 C85 1.392(7) .
C84 H84 0.9500 .
C85 C86 1.376(8) .
C85 H85 0.9500 .
C86 C87 1.374(8) .
C86 H86 0.9500 .
C87 H87 0.9500 .
Co2 S91 2.2994(12) .
Co2 S151 2.3042(13) .
Co2 S111 2.3043(13) .
Co2 S131 2.3062(12) .
S91 C91 1.732(4) .
N91 C91 1.324(6) .
N91 C92 1.470(6) .
N91 H91 0.8800 .
N92 C91 1.325(6) .
N92 C100 1.462(6) .
N92 H92 0.8800 .
C92 C93 1.522(7) .
C92 H92A 0.9900 .
C92 H92B 0.9900 .
C93 C94 1.499(7) .
C93 H93A 0.9900 .
C93 H93B 0.9900 .
C94 C99 1.378(8) .
C94 C95 1.384(8) .
C95 C96 1.402(11) .
C95 H95 0.9500 .
C96 C97 1.389(13) .
C96 H96 0.9500 .
C97 C98 1.353(13) .
C97 H97 0.9500 .
C98 C99 1.354(10) .
C98 H98 0.9500 .
C99 H99 0.9500 .
C100 C101 1.519(6) .
C100 H10A 0.9900 .
C100 H10B 0.9900 .
C101 C102 1.515(6) .
C101 H10C 0.9900 .
C101 H10D 0.9900 .
C102 C107 1.381(6) .
C102 C103 1.395(7) .
C103 C104 1.384(7) .
C103 H103 0.9500 .
C104 C105 1.384(8) .
C104 H104 0.9500 .
C105 C106 1.373(7) .
C105 H105 0.9500 .
C106 C107 1.382(7) .
C106 H106 0.9500 .
C107 H107 0.9500 .
S111 C111 1.736(4) .
N111 C111 1.332(5) .
N111 C112 1.465(5) .
N111 H111 0.8800 .
N112 C111 1.326(5) .
N112 C120 1.463(5) .
N112 H112 0.8800 .
C112 C113 1.513(6) .
C112 H11A 0.9900 .
C112 H11B 0.9900 .
C113 C114 1.508(6) .
C113 H11C 0.9900 .
C113 H11D 0.9900 .
C114 C115 1.379(7) .
C114 C119 1.387(7) .
C115 C116 1.385(7) .
C115 H115 0.9500 .
C116 C117 1.383(7) .
C116 H116 0.9500 .
C117 C118 1.376(7) .
C117 H117 0.9500 .
C118 C119 1.393(6) .
C118 H118 0.9500 .
C119 H119 0.9500 .
C120 C121 1.518(6) .
C120 H12C 0.9900 .
C120 H12D 0.9900 .
C121 C122 1.510(6) .
C121 H12E 0.9900 .
C121 H12F 0.9900 .
C122 C127 1.385(7) .
C122 C123 1.393(7) .
C123 C124 1.383(8) .
C123 H123 0.9500 .
C124 C125 1.385(9) .
C124 H124 0.9500 .
C125 C126 1.388(8) .
C125 H125 0.9500 .
C126 C127 1.383(7) .
C126 H126 0.9500 .
C127 H127 0.9500 .
S131 C131 1.737(4) .
N131 C131 1.331(5) .
N131 C132 1.475(5) .
N131 H131 0.8800 .
N132 C131 1.318(5) .
N132 C140 1.458(5) .
N132 H132 0.8800 .
C132 C133 1.528(6) .
C132 H13C 0.9900 .
C132 H13D 0.9900 .
C133 C134 1.502(7) .
C133 H13E 0.9900 .
C133 H13F 0.9900 .
C134 C139 1.386(7) .
C134 C135 1.394(7) .
C135 C136 1.384(7) .
C135 H135 0.9500 .
C136 C137 1.389(8) .
C136 H136 0.9500 .
C137 C138 1.373(8) .
C137 H137 0.9500 .
C138 C139 1.388(8) .
C138 H138 0.9500 .
C139 H139 0.9500 .
C140 C141 1.524(6) .
C140 H14A 0.9900 .
C140 H14B 0.9900 .
C141 C142 1.507(6) .
C141 H14C 0.9900 .
C141 H14D 0.9900 .
C142 C143 1.386(7) .
C142 C147 1.391(7) .
C143 C144 1.380(7) .
C143 H143 0.9500 .
C144 C145 1.393(8) .
C144 H144 0.9500 .
C145 C146 1.371(8) .
C145 H145 0.9500 .
C146 C147 1.381(7) .
C146 H146 0.9500 .
C147 H147 0.9500 .
S151 C151 1.741(4) .
N151 C151 1.316(5) .
N151 C152 1.466(6) .
N151 H151 0.8800 .
N152 C151 1.329(6) .
N152 C160 1.457(5) .
N152 H152 0.8800 .
C152 C153 1.530(7) .
C152 H15A 0.9900 .
C152 H15B 0.9900 .
C153 C154 1.507(7) .
C153 H15C 0.9900 .
C153 H15D 0.9900 .
C154 C155 1.374(7) .
C154 C159 1.384(7) .
C155 C156 1.391(9) .
C155 H155 0.9500 .
C156 C157 1.368(10) .
C156 H156 0.9500 .
C157 C158 1.365(9) .
C157 H157 0.9500 .
C158 C159 1.378(8) .
C158 H158 0.9500 .
C159 H159 0.9500 .
C160 C161 1.528(6) .
C160 H16A 0.9900 .
C160 H16B 0.9900 .
C161 C162 1.502(6) .
C161 H16C 0.9900 .
C161 H16D 0.9900 .
C162 C163 1.383(7) .
C162 C167 1.388(7) .
C163 C164 1.393(8) .
C163 H163 0.9500 .
C164 C165 1.370(10) .
C164 H164 0.9500 .
C165 C166 1.369(10) .
C165 H165 0.9500 .
C166 C167 1.387(8) .
C166 H166 0.9500 .
C167 H167 0.9500 .
Cl17 O172 1.418(4) .
Cl17 O173 1.438(4) .
Cl17 O174 1.440(4) .
Cl17 O171 1.442(3) .
Cl18 O183 1.398(5) .
Cl18 O1A 1.404(7) .
Cl18 O2A 1.403(6) .
Cl18 O181 1.423(4) .
Cl18 O4A 1.442(7) .
Cl18 O182 1.457(5) .
Cl18 O184 1.462(5) .
Cl18 O3A 1.502(7) .
Cl19 O19B 1.362(6) .
Cl19 O194 1.394(5) .
Cl19 O191 1.410(5) .
Cl19 O19C 1.425(6) .
Cl19 O19D 1.470(5) .
Cl19 O192 1.474(4) .
Cl19 O193 1.494(5) .
Cl19 O19A 1.502(5) .
Cl20 O202 1.359(5) .
Cl20 O201 1.420(3) .
Cl20 O204 1.429(4) .
Cl20 O203 1.451(4) .
O1S C1S 1.563(10) .
C1S C2S 1.496(11) .
C2S C3S 1.522(11) .
C3S C4S 1.454(9) .

loop_
_geom_torsion_atom_site_label_1
_geom_torsion_atom_site_label_2
_geom_torsion_atom_site_label_3
_geom_torsion_atom_site_label_4
_geom_torsion
_geom_torsion_site_symmetry_1
_geom_torsion_site_symmetry_4
C20 N12 C11 N11 -177.7(4) . .
C20 N12 C11 S11 3.2(6) . .
C12 N11 C11 N12 -3.5(6) . .
C12 N11 C11 S11 175.6(3) . .
Co1 S11 C11 N12 -136.2(3) . .
Co1 S11 C11 N11 44.6(3) . .
C11 N11 C12 C13 -177.5(4) . .
N11 C12 C13 C14 -81.0(5) . .
C12 C13 C14 C19 33.4(6) . .
C12 C13 C14 C15 -148.4(4) . .
C19 C14 C15 C16 0.3(7) . .
C13 C14 C15 C16 -178.0(4) . .
C14 C15 C16 C17 0.1(7) . .
C15 C16 C17 C18 -0.2(7) . .
C16 C17 C18 C19 -0.1(8) . .
C15 C14 C19 C18 -0.5(7) . .
C13 C14 C19 C18 177.7(4) . .
C17 C18 C19 C14 0.4(7) . .
C11 N12 C20 C21 82.1(5) . .
N12 C20 C21 C22 61.9(5) . .
C20 C21 C22 C27 -92.6(5) . .
C20 C21 C22 C23 87.3(5) . .
C27 C22 C23 C24 -0.6(7) . .
C21 C22 C23 C24 179.5(4) . .
C22 C23 C24 C25 0.1(7) . .
C23 C24 C25 C26 0.7(8) . .
C24 C25 C26 C27 -0.7(8) . .
C25 C26 C27 C22 0.1(8) . .
C23 C22 C27 C26 0.5(7) . .
C21 C22 C27 C26 -179.6(5) . .
C32 N31 C31 N32 -8.4(6) . .
C32 N31 C31 S31 172.3(3) . .
C40 N32 C31 N31 171.9(4) . .
C40 N32 C31 S31 -8.9(5) . .
Co1 S31 C31 N31 19.9(4) . .
Co1 S31 C31 N32 -159.4(3) . .
C31 N31 C32 C33 97.6(6) . .
C31 N31 C32 C33A 176.1(5) . .
N31 C32 C33 C34 168.1(5) . .
N31 C32 C33A C34A -179.2(5) . .
C32 C33 C34 C35 88.3(7) . .
C32 C33 C34 C39 -92.0(7) . .
C39 C34 C35 C36 0.0 . .
C33 C34 C35 C36 179.7(6) . .
C34 C35 C36 C37 0.0 . .
C35 C36 C37 C38 0.0 . .
C36 C37 C38 C39 0.0 . .
C37 C38 C39 C34 0.0 . .
C35 C34 C39 C38 0.0 . .
C33 C34 C39 C38 -179.7(6) . .
C32 C33A C34A C35A -104.9(6) . .
C32 C33A C34A C39A 75.3(7) . .
C39A C34A C35A C36A 0.0 . .
C33A C34A C35A C36A -179.8(6) . .
C39A C34A C35A C36A 163(4) . 2_556
C33A C34A C35A C36A -17(4) . 2_556
C34A C35A C36A C37A 0.0 . .
C36A C35A C36A C37A -176.7(9) 2_556 .
C34A C35A C36A C35A 176.7(10) . 2_556
C36A C35A C36A C35A 0.0(4) 2_556 2_556
C34A C35A C36A C36A 176.7(9) . 2_556
C35A C36A C37A C38A 0.0 . .
C35A C36A C37A C38A -175.9(12) 2_556 .
C36A C37A C38A C39A 0.0 . .
C37A C38A C39A C34A 0.0 . .
C35A C34A C39A C38A 0.0 . .
C33A C34A C39A C38A 179.8(6) . .
C31 N32 C40 C41 -79.3(5) . .
N32 C40 C41 C42 175.3(3) . .
C40 C41 C42 C43 85.9(5) . .
C40 C41 C42 C47 -92.6(5) . .
C47 C42 C43 C44 -0.2(7) . .
C41 C42 C43 C44 -178.8(4) . .
C42 C43 C44 C45 0.7(8) . .
C43 C44 C45 C46 -0.8(8) . .
C44 C45 C46 C47 0.3(8) . .
C45 C46 C47 C42 0.2(7) . .
C43 C42 C47 C46 -0.2(6) . .
C41 C42 C47 C46 178.3(4) . .
C52 N51 C51 N52 -173.8(4) . .
C52 N51 C51 S51 7.1(5) . .
C60 N52 C51 N51 -3.3(6) . .
C60 N52 C51 S51 175.8(3) . .
Co1 S51 C51 N51 -147.3(3) . .
Co1 S51 C51 N52 33.6(3) . .
C51 N51 C52 C53 74.5(5) . .
N51 C52 C53 C54 59.1(5) . .
C52 C53 C54 C55 92.0(5) . .
C52 C53 C54 C59 -86.3(5) . .
C59 C54 C55 C56 -2.3(7) . .
C53 C54 C55 C56 179.4(4) . .
C54 C55 C56 C57 0.9(7) . .
C55 C56 C57 C58 1.0(8) . .
C56 C57 C58 C59 -1.5(8) . .
C57 C58 C59 C54 0.1(7) . .
C55 C54 C59 C58 1.8(7) . .
C53 C54 C59 C58 -179.9(4) . .
C51 N52 C60 C61 178.2(4) . .
N52 C60 C61 C62 -72.6(5) . .
C60 C61 C62 C63 0.9(6) . .
C60 C61 C62 C67 -177.4(4) . .
C67 C62 C63 C64 1.7(6) . .
C61 C62 C63 C64 -176.5(4) . .
C62 C63 C64 C65 -0.1(7) . .
C63 C64 C65 C66 -1.5(7) . .
C64 C65 C66 C67 1.5(7) . .
C65 C66 C67 C62 0.2(7) . .
C63 C62 C67 C66 -1.7(7) . .
C61 C62 C67 C66 176.6(4) . .
C80 N72 C71 N71 -21.0(8) . .
C80 N72 C71 N71A 14.8(9) . .
C80 N72 C71 S71 171.5(4) . .
Co1 S71 C71 N72 -0.2(4) . .
Co1 S71 C71 N71 -167.6(5) . .
Co1 S71 C71 N71A 156.8(6) . .
N72 C71 N71 C72 -172.1(7) . .
S71 C71 N71 C72 -4.1(10) . .
C71 N71 C72 C73 -80.6(10) . .
N71 C72 C73 C74 -179.9(6) . .
N72 C71 N71A C72A 170.1(9) . .
S71 C71 N71A C72A 12.0(13) . .
C71 N71A C72A C73A 78.0(14) . .
N71A C72A C73A C74A 175.0(9) . .
C72 C73 C74 C75 -72.9(8) . .
C72 C73 C74 C79A 108.6(8) . .
C79A C74 C75 C76 0.0 . .
C73 C74 C75 C76 -178.5(8) . .
C74 C75 C76 C77 0.0 . .
C75 C76 C77 C78 0.0 . .
C76 C77 C78 C79A 0.0 . .
C77 C78 C79A C74 0.0 . .
C75 C74 C79A C78 0.0 . .
C73 C74 C79A C78 178.5(8) . .
C72A C73A C74A C75A 115.8(10) . .
C72A C73A C74A C79B -65.0(12) . .
C79B C74A C75A C76A 0.0 . .
C73A C74A C75A C76A 179.1(11) . .
C74A C75A C76A C77A 0.0 . .
C75A C76A C77A C78A 0.0 . .
C76A C77A C78A C79B 0.0 . .
C77A C78A C79B C74A 0.0 . .
C75A C74A C79B C78A 0.0 . .
C73A C74A C79B C78A -179.2(11) . .
C71 N72 C80 C81 -172.0(5) . .
N72 C80 C81 C82 -75.6(6) . .
C80 C81 C82 C87 106.7(6) . .
C80 C81 C82 C83 -75.0(6) . .
C87 C82 C83 C84 2.5(7) . .
C81 C82 C83 C84 -175.9(4) . .
C82 C83 C84 C85 -1.6(7) . .
C83 C84 C85 C86 -0.2(7) . .
C84 C85 C86 C87 1.0(7) . .
C85 C86 C87 C82 -0.1(8) . .
C83 C82 C87 C86 -1.7(7) . .
C81 C82 C87 C86 176.7(5) . .
C100 N92 C91 N91 -179.6(4) . .
C100 N92 C91 S91 0.3(6) . .
C92 N91 C91 N92 -3.1(7) . .
C92 N91 C91 S91 177.0(4) . .
Co2 S91 C91 N92 -163.7(3) . .
Co2 S91 C91 N91 16.2(4) . .
C91 N91 C92 C93 -178.1(4) . .
N91 C92 C93 C94 -68.4(6) . .
C92 C93 C94 C99 -68.8(6) . .
C92 C93 C94 C95 110.6(6) . .
C99 C94 C95 C96 0.9(9) . .
C93 C94 C95 C96 -178.5(5) . .
C94 C95 C96 C97 0.0(10) . .
C95 C96 C97 C98 -1.7(10) . .
C96 C97 C98 C99 2.4(11) . .
C97 C98 C99 C94 -1.5(11) . .
C95 C94 C99 C98 -0.2(9) . .
C93 C94 C99 C98 179.2(6) . .
C91 N92 C100 C101 173.9(4) . .
N92 C100 C101 C102 176.9(4) . .
C100 C101 C102 C107 112.2(5) . .
C100 C101 C102 C103 -66.9(6) . .
C107 C102 C103 C104 0.3(7) . .
C101 C102 C103 C104 179.4(4) . .
C102 C103 C104 C105 0.4(8) . .
C103 C104 C105 C106 -0.6(8) . .
C104 C105 C106 C107 0.2(7) . .
C103 C102 C107 C106 -0.8(7) . .
C101 C102 C107 C106 -179.9(4) . .
C105 C106 C107 C102 0.5(7) . .
C120 N112 C111 N111 -8.2(6) . .
C120 N112 C111 S111 171.0(3) . .
C112 N111 C111 N112 -175.5(4) . .
C112 N111 C111 S111 5.2(6) . .
Co2 S111 C111 N112 18.4(4) . .
Co2 S111 C111 N111 -162.3(3) . .
C111 N111 C112 C113 170.8(4) . .
N111 C112 C113 C114 -175.6(4) . .
C112 C113 C114 C115 -81.1(6) . .
C112 C113 C114 C119 94.9(5) . .
C119 C114 C115 C116 -0.4(7) . .
C113 C114 C115 C116 175.6(4) . .
C114 C115 C116 C117 0.1(8) . .
C115 C116 C117 C118 0.8(7) . .
C116 C117 C118 C119 -1.3(7) . .
C115 C114 C119 C118 -0.1(7) . .
C113 C114 C119 C118 -176.2(4) . .
C117 C118 C119 C114 0.9(7) . .
C111 N112 C120 C121 172.1(4) . .
N112 C120 C121 C122 -75.4(5) . .
C120 C121 C122 C127 99.3(5) . .
C120 C121 C122 C123 -76.0(5) . .
C127 C122 C123 C124 -0.3(7) . .
C121 C122 C123 C124 175.1(4) . .
C122 C123 C124 C125 -0.6(7) . .
C123 C124 C125 C126 1.1(7) . .
C124 C125 C126 C127 -0.7(7) . .
C125 C126 C127 C122 -0.2(7) . .
C123 C122 C127 C126 0.7(6) . .
C121 C122 C127 C126 -174.6(4) . .
C140 N132 C131 N131 179.0(4) . .
C140 N132 C131 S131 -2.5(6) . .
C132 N131 C131 N132 -6.8(6) . .
C132 N131 C131 S131 174.7(3) . .
Co2 S131 C131 N132 -167.1(3) . .
Co2 S131 C131 N131 11.4(4) . .
C131 N131 C132 C133 -174.9(4) . .
N131 C132 C133 C134 -73.6(5) . .
C132 C133 C134 C139 103.9(5) . .
C132 C133 C134 C135 -75.7(5) . .
C139 C134 C135 C136 -1.3(7) . .
C133 C134 C135 C136 178.3(4) . .
C134 C135 C136 C137 0.2(8) . .
C135 C136 C137 C138 0.5(8) . .
C136 C137 C138 C139 0.0(9) . .
C135 C134 C139 C138 1.8(8) . .
C133 C134 C139 C138 -177.8(5) . .
C137 C138 C139 C134 -1.1(9) . .
C131 N132 C140 C141 -93.6(5) . .
N132 C140 C141 C142 179.8(4) . .
C140 C141 C142 C143 72.1(5) . .
C140 C141 C142 C147 -104.0(5) . .
C147 C142 C143 C144 -1.3(7) . .
C141 C142 C143 C144 -177.5(5) . .
C142 C143 C144 C145 1.8(8) . .
C143 C144 C145 C146 -1.6(8) . .
C144 C145 C146 C147 0.9(8) . .
C145 C146 C147 C142 -0.4(8) . .
C143 C142 C147 C146 0.5(7) . .
C141 C142 C147 C146 176.7(4) . .
C152 N151 C151 N152 -9.0(6) . .
C152 N151 C151 S151 173.1(3) . .
C160 N152 C151 N151 171.1(4) . .
C160 N152 C151 S151 -10.9(6) . .
Co2 S151 C151 N151 17.8(4) . .
Co2 S151 C151 N152 -160.1(3) . .
C151 N151 C152 C153 -173.4(4) . .
N151 C152 C153 C154 -71.8(5) . .
C152 C153 C154 C155 123.7(5) . .
C152 C153 C154 C159 -59.0(6) . .
C159 C154 C155 C156 0.8(8) . .
C153 C154 C155 C156 178.1(5) . .
C154 C155 C156 C157 -0.9(9) . .
C155 C156 C157 C158 0.8(10) . .
C156 C157 C158 C159 -0.6(9) . .
C157 C158 C159 C154 0.5(8) . .
C155 C154 C159 C158 -0.5(7) . .
C153 C154 C159 C158 -177.9(5) . .
C151 N152 C160 C161 -93.1(5) . .
N152 C160 C161 C162 -179.1(4) . .
C160 C161 C162 C163 -73.8(6) . .
C160 C161 C162 C167 106.8(5) . .
C167 C162 C163 C164 -2.2(8) . .
C161 C162 C163 C164 178.4(5) . .
C162 C163 C164 C165 1.5(10) . .
C163 C164 C165 C166 0.9(11) . .
C164 C165 C166 C167 -2.6(10) . .
C165 C166 C167 C162 1.9(9) . .
C163 C162 C167 C166 0.5(7) . .
C161 C162 C167 C166 179.9(5) . .
O1S C1S C2S C3S -74.8(9) . .
C1S C2S C3S C4S -64.8(8) . .
